data_4325528
loop_
_publ_author_name
'Bin Xi'
'R. H. Holm'

_publ_section_title
;
 The [MoFe3S4]2+ Oxidation State: Synthesis, Substitution Reactions, and
 Structures of Phosphine-Ligated Cubane-Type Clusters with the S = 2
 Ground State
;
_journal_name_full 'Inorganic Chemistry'
_journal_page_first 6280
_journal_page_last 6288
_journal_paper_doi 10.1021/ic200641k
_journal_volume 50
_journal_year 2011
_chemical_formula_sum 'C48 H98 B2 Fe6 Mo2 N12 P4 S10 Si2'
_chemical_formula_weight 1892.64
_chemical_name_systematic
; 
 ? 
;
_space_group_IT_number 2
_symmetry_cell_setting triclinic
_symmetry_space_group_name_Hall '-P 1'
_symmetry_space_group_name_H-M 'P -1'
_atom_sites_solution_hydrogens geom
_atom_sites_solution_primary direct
_atom_sites_solution_secondary difmap
_audit_creation_method SHELXL-97
_cell_angle_alpha 65.571(3)
_cell_angle_beta 75.347(4)
_cell_angle_gamma 89.576(4)
_cell_formula_units_Z 2
_cell_length_a 11.683(2)
_cell_length_b 18.803(3)
_cell_length_c 22.516(4)
_cell_measurement_reflns_used 6823
_cell_measurement_temperature 100(2)
_cell_measurement_theta_max 25.63
_cell_measurement_theta_min 2.28
_cell_volume 4330.3(13)
_computing_cell_refinement 'SAINT 7.46A (Bruker-AXS,2009)'
_computing_data_collection 'APEX2 v2009.3.0 (Bruker-AXS,2009)'
_computing_data_reduction 'SAINT 7.46A (Bruker-AXS,2009)'
_computing_molecular_graphics 'Bruker SHELXTL'
_computing_publication_material 'Bruker SHELXTL'
_computing_structure_refinement 'SHELXL-97 (Sheldrick, 2008)'
_computing_structure_solution 'SHELXS-97 (Sheldrick, 2008)'
_diffrn_ambient_temperature 100(2)
_diffrn_measured_fraction_theta_full 0.997
_diffrn_measured_fraction_theta_max 0.997
_diffrn_measurement_device_type 'CCD area detector'
_diffrn_measurement_method 'phi and omega scans'
_diffrn_radiation_monochromator graphite
_diffrn_radiation_source 'fine-focus sealed tube'
_diffrn_radiation_type MoK\a
_diffrn_radiation_wavelength 0.71073
_diffrn_reflns_av_R_equivalents 0.0000
_diffrn_reflns_av_sigmaI/netI 0.1745
_diffrn_reflns_limit_h_max 14
_diffrn_reflns_limit_h_min -13
_diffrn_reflns_limit_k_max 22
_diffrn_reflns_limit_k_min -20
_diffrn_reflns_limit_l_max 27
_diffrn_reflns_limit_l_min 0
_diffrn_reflns_number 16464
_diffrn_reflns_theta_full 25.71
_diffrn_reflns_theta_max 25.71
_diffrn_reflns_theta_min 1.81
_exptl_absorpt_coefficient_mu 1.634
_exptl_absorpt_correction_T_max 0.9526
_exptl_absorpt_correction_T_min 0.8156
_exptl_absorpt_correction_type multi-scan
_exptl_absorpt_process_details TWINABS
_exptl_crystal_colour black
_exptl_crystal_density_diffrn 1.452
_exptl_crystal_description needle
_exptl_crystal_F_000 1936
_exptl_crystal_size_max 0.13
_exptl_crystal_size_mid 0.04
_exptl_crystal_size_min 0.03
_refine_diff_density_max 1.248
_refine_diff_density_min -1.530
_refine_diff_density_rms 0.148
_refine_ls_extinction_method none
_refine_ls_goodness_of_fit_ref 1.045
_refine_ls_hydrogen_treatment constr
_refine_ls_matrix_type full
_refine_ls_number_parameters 707
_refine_ls_number_reflns 16464
_refine_ls_number_restraints 16
_refine_ls_restrained_S_all 1.047
_refine_ls_R_factor_all 0.1524
_refine_ls_R_factor_gt 0.0686
_refine_ls_shift/su_max 0.000
_refine_ls_shift/su_mean 0.000
_refine_ls_structure_factor_coef Fsqd
_refine_ls_weighting_details 'calc w=1/[\s^2^(Fo^2^)+(0.0376P)^2^+0.0000P] where P=(Fo^2^+2Fc^2^)/3'
_refine_ls_weighting_scheme calc
_refine_ls_wR_factor_gt 0.1269
_refine_ls_wR_factor_ref 0.1406
_reflns_number_gt 7434
_reflns_number_total 16464
_reflns_threshold_expression >2sigma(I)
_cod_data_source_file ic200641k_si_001_06.cif
_cod_data_source_block SSiMe3
_cod_original_cell_volume 4330.2(14)
_cod_database_code 4325528

loop_
_symmetry_equiv_pos_as_xyz
'x, y, z'
'-x, -y, -z'

loop_
_atom_site_label
_atom_site_type_symbol
_atom_site_fract_x
_atom_site_fract_y
_atom_site_fract_z
_atom_site_U_iso_or_equiv
_atom_site_adp_type
_atom_site_occupancy
_atom_site_symmetry_multiplicity
_atom_site_calc_flag
_atom_site_refinement_flags
_atom_site_disorder_assembly
_atom_site_disorder_group
Mo1 Mo 0.11875(7) 0.28790(4) 0.28799(4) 0.0235(2) Uani 1 1 d . . .
Fe1 Fe 0.23874(11) 0.30478(7) 0.16196(6) 0.0288(3) Uani 1 1 d . . .
Fe2 Fe 0.21645(11) 0.42812(7) 0.18859(6) 0.0310(3) Uani 1 1 d . A .
Fe3 Fe 0.02912(11) 0.36046(7) 0.18079(6) 0.0297(3) Uani 1 1 d . A .
S1 S 0.3779(2) 0.25020(14) 0.10910(12) 0.0381(6) Uani 1 1 d . . .
S2 S 0.1839(2) 0.42452(13) 0.09401(11) 0.0345(6) Uani 1 1 d . . .
S3 S 0.0318(2) 0.40878(13) 0.25632(11) 0.0288(6) Uani 1 1 d . . .
S4 S 0.32301(19) 0.32947(13) 0.23419(11) 0.0295(6) Uani 1 1 d . . .
S5 S 0.0591(2) 0.23421(13) 0.22113(11) 0.0290(6) Uani 1 1 d . . .
P2 P 0.3314(3) 0.55059(18) 0.14282(18) 0.0690(9) Uani 1 1 d D . .
P3 P -0.1469(3) 0.37024(17) 0.15214(16) 0.0544(8) Uani 1 1 d D . .
Si1 Si 0.2939(3) 0.21567(18) 0.05022(16) 0.0554(8) Uani 1 1 d . . .
N1 n 0.1346(6) 0.1311(4) 0.4123(3) 0.0238(17) Uani 1 1 d . . .
N2 n 0.1745(6) 0.1699(4) 0.3440(3) 0.0214(17) Uani 1 1 d . . .
N3 n 0.1136(5) 0.2482(4) 0.4402(3) 0.0218(16) Uani 1 1 d . . .
N4 n 0.1460(6) 0.3057(4) 0.3758(3) 0.0250(17) Uani 1 1 d . . .
N5 n -0.0605(6) 0.1826(4) 0.4302(3) 0.0213(16) Uani 1 1 d . . .
N6 n -0.0537(6) 0.2318(4) 0.3637(3) 0.0239(17) Uani 1 1 d . . .
C1 C 0.1872(7) 0.0626(5) 0.4331(5) 0.028(2) Uani 1 1 d . . .
H1 H 0.1767 0.0256 0.4788 0.034 Uiso 1 1 calc R . .
C2 C 0.2579(8) 0.0564(5) 0.3764(4) 0.029(2) Uani 1 1 d . . .
H2 H 0.3026 0.0145 0.3749 0.035 Uiso 1 1 calc R . .
C3 C 0.2490(7) 0.1245(5) 0.3226(4) 0.028(2) Uani 1 1 d . . .
H3 H 0.2898 0.1379 0.2766 0.033 Uiso 1 1 calc R . .
C4 C 0.1424(7) 0.2747(5) 0.4820(4) 0.025(2) Uani 1 1 d . . .
H4 H 0.1280 0.2459 0.5296 0.030 Uiso 1 1 calc R . .
C5 C 0.1949(7) 0.3487(5) 0.4453(4) 0.030(2) Uani 1 1 d . . .
H5 H 0.2266 0.3818 0.4611 0.036 Uiso 1 1 calc R . .
C6 C 0.1928(7) 0.3661(5) 0.3799(5) 0.030(2) Uani 1 1 d . . .
H6 H 0.2217 0.4157 0.3424 0.036 Uiso 1 1 calc R . .
C7 C -0.1765(7) 0.1570(4) 0.4668(4) 0.023(2) Uani 1 1 d . . .
H7 H -0.2044 0.1218 0.5134 0.028 Uiso 1 1 calc R . .
C8 C -0.2463(8) 0.1921(5) 0.4230(4) 0.028(2) Uani 1 1 d . . .
H8 H -0.3307 0.1866 0.4336 0.034 Uiso 1 1 calc R . .
C9 C -0.1667(8) 0.2368(5) 0.3608(4) 0.029(2) Uani 1 1 d . . .
H9 H -0.1895 0.2674 0.3209 0.034 Uiso 1 1 calc R . .
C21 C 0.474(3) 0.563(2) 0.078(2) 0.0690(9) Uani 0.34(4) 1 d PD A 1
H21A H 0.4748 0.6124 0.0379 0.083 Uiso 0.34(4) 1 calc PR A 1
H21B H 0.5384 0.5719 0.0962 0.083 Uiso 0.34(4) 1 calc PR A 1
C22 C 0.507(4) 0.514(2) 0.055(2) 0.0690(9) Uani 0.34(4) 1 d PD A 1
H22A H 0.4518 0.5087 0.0308 0.103 Uiso 0.34(4) 1 calc PR A 1
H22B H 0.5067 0.4637 0.0931 0.103 Uiso 0.34(4) 1 calc PR A 1
H22C H 0.5871 0.5322 0.0246 0.103 Uiso 0.34(4) 1 calc PR A 1
C21B C 0.433(2) 0.5716(11) 0.0587(9) 0.0690(9) Uani 0.66(4) 1 d PD A 2
H21C H 0.3910 0.5613 0.0297 0.083 Uiso 0.66(4) 1 calc PR A 2
H21D H 0.4694 0.6270 0.0356 0.083 Uiso 0.66(4) 1 calc PR A 2
C22B C 0.544(2) 0.5064(11) 0.0764(13) 0.0690(9) Uani 0.66(4) 1 d PD A 2
H22E H 0.6197 0.5300 0.0414 0.103 Uiso 0.66(4) 1 calc PR A 2
H22D H 0.5193 0.4566 0.0766 0.103 Uiso 0.66(4) 1 calc PR A 2
H22F H 0.5548 0.4966 0.1208 0.103 Uiso 0.66(4) 1 calc PR A 2
C23 C 0.236(2) 0.6350(11) 0.1365(16) 0.0690(9) Uani 0.408(14) 1 d PD A 1
H23A H 0.1593 0.6197 0.1320 0.083 Uiso 0.408(14) 1 calc PR A 1
H23B H 0.2195 0.6386 0.1805 0.083 Uiso 0.408(14) 1 calc PR A 1
C24 C 0.280(2) 0.7141(13) 0.0830(16) 0.0690(9) Uani 0.408(14) 1 d PD A 1
H24A H 0.3542 0.7123 0.0517 0.103 Uiso 0.408(14) 1 calc PR A 1
H24C H 0.2943 0.7491 0.1033 0.103 Uiso 0.408(14) 1 calc PR A 1
H24B H 0.2201 0.7338 0.0581 0.103 Uiso 0.408(14) 1 calc PR A 1
C23B C 0.2317(15) 0.6254(9) 0.0932(11) 0.0690(9) Uani 0.592(14) 1 d PD A 2
H23C H 0.1922 0.5995 0.0721 0.083 Uiso 0.592(14) 1 calc PR A 2
H23D H 0.1684 0.6350 0.1268 0.083 Uiso 0.592(14) 1 calc PR A 2
C24B C 0.2911(17) 0.7014(10) 0.0404(10) 0.0690(9) Uani 0.592(14) 1 d PD A 2
H24D H 0.3187 0.6978 -0.0030 0.103 Uiso 0.592(14) 1 calc PR A 2
H24F H 0.3593 0.7164 0.0523 0.103 Uiso 0.592(14) 1 calc PR A 2
H24E H 0.2351 0.7411 0.0366 0.103 Uiso 0.592(14) 1 calc PR A 2
C25 C 0.3909(10) 0.5914(6) 0.1852(6) 0.0690(9) Uani 1 1 d . A .
H25B H 0.4517 0.6355 0.1518 0.083 Uiso 1 1 calc R . .
H25A H 0.3273 0.6132 0.2089 0.083 Uiso 1 1 calc R . .
C26 C 0.4409(9) 0.5400(6) 0.2305(6) 0.0690(9) Uani 1 1 d . . .
H26A H 0.4804 0.5041 0.2125 0.103 Uiso 1 1 calc R A .
H26B H 0.3793 0.5099 0.2729 0.103 Uiso 1 1 calc R . .
H26C H 0.4997 0.5685 0.2394 0.103 Uiso 1 1 calc R . .
C31B C -0.193(3) 0.4776(13) 0.1236(17) 0.0544(8) Uani 0.303(11) 1 d PD B 1
H31A H -0.1430 0.5077 0.0766 0.065 Uiso 0.303(11) 1 calc PR B 1
H31B H -0.2757 0.4737 0.1206 0.065 Uiso 0.303(11) 1 calc PR B 1
C32B C -0.191(3) 0.523(2) 0.1545(18) 0.0544(8) Uani 0.303(11) 1 d PD B 1
H32C H -0.2731 0.5287 0.1755 0.082 Uiso 0.303(11) 1 calc PR B 1
H32B H -0.1499 0.5748 0.1216 0.082 Uiso 0.303(11) 1 calc PR B 1
H32A H -0.1495 0.4995 0.1896 0.082 Uiso 0.303(11) 1 calc PR B 1
C31 C -0.2604(12) 0.4172(8) 0.2013(7) 0.0544(8) Uani 0.697(11) 1 d PD B 2
H31C H -0.3375 0.4146 0.1911 0.065 Uiso 0.697(11) 1 calc PR B 2
H31D H -0.2733 0.3850 0.2506 0.065 Uiso 0.697(11) 1 calc PR B 2
C32 C -0.2290(14) 0.4904(9) 0.1876(9) 0.0544(8) Uani 0.697(11) 1 d PD B 2
H32D H -0.1437 0.4975 0.1831 0.082 Uiso 0.697(11) 1 calc PR B 2
H32F H -0.2742 0.5029 0.2244 0.082 Uiso 0.697(11) 1 calc PR B 2
H32E H -0.2455 0.5255 0.1450 0.082 Uiso 0.697(11) 1 calc PR B 2
C33 C -0.111(3) 0.3867(17) 0.0620(10) 0.0544(8) Uani 0.378(14) 1 d PD B 1
H33A H -0.1843 0.3993 0.0466 0.065 Uiso 0.378(14) 1 calc PR B 1
H33B H -0.0515 0.4333 0.0346 0.065 Uiso 0.378(14) 1 calc PR B 1
C34 C -0.065(2) 0.3205(16) 0.0474(14) 0.0544(8) Uani 0.378(14) 1 d PD B 1
H34B H -0.0248 0.3398 -0.0011 0.082 Uiso 0.378(14) 1 calc PR B 1
H34A H -0.1318 0.2809 0.0596 0.082 Uiso 0.378(14) 1 calc PR B 1
H34C H -0.0091 0.2968 0.0739 0.082 Uiso 0.378(14) 1 calc PR B 1
C33B C -0.1423(15) 0.4222(10) 0.0645(7) 0.0544(8) Uani 0.622(14) 1 d PD B 2
H33C H -0.2242 0.4237 0.0596 0.065 Uiso 0.622(14) 1 calc PR B 2
H33D H -0.1063 0.4770 0.0470 0.065 Uiso 0.622(14) 1 calc PR B 2
C34B C -0.0724(14) 0.3837(11) 0.0252(8) 0.0544(8) Uani 0.622(14) 1 d PD B 2
H34F H -0.0705 0.4127 -0.0226 0.082 Uiso 0.622(14) 1 calc PR B 2
H34D H -0.1088 0.3297 0.0422 0.082 Uiso 0.622(14) 1 calc PR B 2
H34E H 0.0089 0.3828 0.0297 0.082 Uiso 0.622(14) 1 calc PR B 2
C35 C -0.2284(15) 0.2698(8) 0.1821(9) 0.0544(8) Uani 0.66(2) 1 d PD B 1
H35A H -0.1757 0.2398 0.1614 0.065 Uiso 0.66(2) 1 calc PR B 1
H35B H -0.2417 0.2419 0.2319 0.065 Uiso 0.66(2) 1 calc PR B 1
C36 C -0.3512(13) 0.2676(12) 0.1662(9) 0.0544(8) Uani 0.66(2) 1 d PD B 1
H36B H -0.3414 0.2993 0.1177 0.082 Uiso 0.66(2) 1 calc PR B 1
H36C H -0.4089 0.2890 0.1926 0.082 Uiso 0.66(2) 1 calc PR B 1
H36A H -0.3799 0.2132 0.1785 0.082 Uiso 0.66(2) 1 calc PR B 1
C35B C -0.272(2) 0.2937(18) 0.1952(14) 0.0544(8) Uani 0.34(2) 1 d PD B 2
H35C H -0.2439 0.2427 0.1989 0.065 Uiso 0.34(2) 1 calc PR B 2
H35D H -0.3074 0.2891 0.2417 0.065 Uiso 0.34(2) 1 calc PR B 2
C36B C -0.371(3) 0.312(2) 0.1559(17) 0.0544(8) Uani 0.34(2) 1 d PD B 2
H36D H -0.3360 0.3194 0.1091 0.082 Uiso 0.34(2) 1 calc PR B 2
H36F H -0.4048 0.3600 0.1557 0.082 Uiso 0.34(2) 1 calc PR B 2
H36E H -0.4347 0.2681 0.1785 0.082 Uiso 0.34(2) 1 calc PR B 2
C61 C 0.2587(9) 0.3028(5) -0.0182(5) 0.0554(8) Uani 1 1 d . . .
H61A H 0.2074 0.2856 -0.0392 0.083 Uiso 1 1 calc R . .
H61C H 0.3326 0.3316 -0.0525 0.083 Uiso 1 1 calc R . .
H61B H 0.2174 0.3372 0.0011 0.083 Uiso 1 1 calc R . .
C62 C 0.1538(8) 0.1515(6) 0.0976(5) 0.0554(8) Uani 1 1 d . . .
H62A H 0.1301 0.1298 0.0692 0.083 Uiso 1 1 calc R . .
H62C H 0.0918 0.1819 0.1106 0.083 Uiso 1 1 calc R . .
H62B H 0.1646 0.1084 0.1386 0.083 Uiso 1 1 calc R . .
C63 C 0.3969(8) 0.1601(6) 0.0140(5) 0.0554(8) Uani 1 1 d . . .
H63B H 0.4086 0.1118 0.0507 0.083 Uiso 1 1 calc R . .
H63C H 0.4736 0.1923 -0.0118 0.083 Uiso 1 1 calc R . .
H63A H 0.3633 0.1466 -0.0162 0.083 Uiso 1 1 calc R . .
B1 B 0.0507(8) 0.1691(6) 0.4546(5) 0.024(2) Uani 1 1 d . . .
H1A H 0.0303 0.1334 0.5041 0.028 Uiso 1 1 calc R . .
Mo2 Mo 0.51725(7) 0.74025(4) 0.43018(4) 0.0232(2) Uani 1 1 d . . .
Fe11 Fe 0.64520(12) 0.75993(8) 0.30520(7) 0.0336(4) Uani 1 1 d . . .
Fe12 Fe 0.44785(11) 0.82695(7) 0.31914(6) 0.0279(3) Uani 1 1 d . C .
Fe13 Fe 0.63226(11) 0.88201(7) 0.33756(6) 0.0291(3) Uani 1 1 d . . .
S11 S 0.7294(3) 0.68074(18) 0.25642(17) 0.0655(9) Uani 1 1 d . . .
S12 S 0.4441(2) 0.86594(12) 0.40092(11) 0.0273(6) Uani 1 1 d . . .
S13 S 0.4576(2) 0.69685(13) 0.35773(12) 0.0319(6) Uani 1 1 d . . .
S14 S 0.6221(2) 0.88813(14) 0.23931(12) 0.0373(6) Uani 1 1 d . . .
S15 S 0.72442(19) 0.77646(14) 0.38090(12) 0.0307(6) Uani 1 1 d . . .
P4 P 0.3172(3) 0.8712(2) 0.25153(15) 0.0646(9) Uani 1 1 d D . .
P5 P 0.7424(2) 0.99080(14) 0.32234(13) 0.0371(7) Uani 1 1 d . . .
Si11 Si 0.8686(3) 0.7509(3) 0.17525(19) 0.0837(11) Uani 1 1 d . . .
N11 n 0.3267(6) 0.6302(4) 0.5688(3) 0.0183(16) Uani 1 1 d . . .
N12 n 0.3398(6) 0.6824(4) 0.5027(3) 0.0218(17) Uani 1 1 d . . .
N13 n 0.4996(6) 0.6872(4) 0.5864(4) 0.0228(17) Uani 1 1 d . . .
N14 n 0.5402(5) 0.7476(4) 0.5233(3) 0.0219(17) Uani 1 1 d . . .
N15 n 0.5247(6) 0.5765(4) 0.5514(4) 0.0288(18) Uani 1 1 d . . .
N16 n 0.5671(6) 0.6212(4) 0.4836(4) 0.0253(17) Uani 1 1 d . . .
C10 C 0.2137(7) 0.6039(5) 0.6000(5) 0.030(2) Uani 1 1 d . . .
H10 H 0.1831 0.5672 0.6460 0.036 Uiso 1 1 calc R . .
C11 C 0.1475(8) 0.6380(5) 0.5552(5) 0.032(2) Uani 1 1 d . . .
H11 H 0.0638 0.6305 0.5629 0.038 Uiso 1 1 calc R . .
C12 C 0.2311(8) 0.6858(5) 0.4963(5) 0.031(2) Uani 1 1 d . . .
H12 H 0.2122 0.7179 0.4554 0.037 Uiso 1 1 calc R . .
C13 C 0.5289(7) 0.7073(5) 0.6320(5) 0.030(2) Uani 1 1 d . . .
H13 H 0.5140 0.6744 0.6790 0.036 Uiso 1 1 calc R . .
C14 C 0.5842(7) 0.7833(5) 0.5994(4) 0.028(2) Uani 1 1 d . . .
H14 H 0.6127 0.8131 0.6191 0.034 Uiso 1 1 calc R . .
C15 C 0.5889(7) 0.8068(5) 0.5317(4) 0.026(2) Uani 1 1 d . . .
H15 H 0.6216 0.8571 0.4964 0.031 Uiso 1 1 calc R . .
C16 C 0.5685(7) 0.5077(5) 0.5702(5) 0.026(2) Uani 1 1 d . . .
H16 H 0.5507 0.4673 0.6151 0.031 Uiso 1 1 calc R . .
C17 C 0.6441(8) 0.5048(5) 0.5139(5) 0.030(2) Uani 1 1 d . . .
H17 H 0.6885 0.4629 0.5118 0.036 Uiso 1 1 calc R . .
C18 C 0.6414(7) 0.5772(5) 0.4599(5) 0.026(2) Uani 1 1 d . . .
H18 H 0.6851 0.5929 0.4139 0.031 Uiso 1 1 calc R . .
C41 C 0.3554(14) 0.9668(9) 0.1865(7) 0.0646(9) Uani 0.668(11) 1 d PD C 1
H41B H 0.4368 0.9725 0.1570 0.078 Uiso 0.668(11) 1 calc PR C 1
H41A H 0.2987 0.9798 0.1584 0.078 Uiso 0.668(11) 1 calc PR C 1
C42 C 0.3484(15) 1.0202(10) 0.2242(9) 0.0646(9) Uani 0.668(11) 1 d PD C 1
H42B H 0.3019 1.0635 0.2055 0.097 Uiso 0.668(11) 1 calc PR C 1
H42C H 0.4289 1.0415 0.2182 0.097 Uiso 0.668(11) 1 calc PR C 1
H42A H 0.3099 0.9894 0.2726 0.097 Uiso 0.668(11) 1 calc PR C 1
C41B C 0.314(2) 0.9767(12) 0.2326(18) 0.0646(9) Uani 0.332(11) 1 d PD C 2
H41C H 0.2827 1.0013 0.1927 0.078 Uiso 0.332(11) 1 calc PR C 2
H41D H 0.2551 0.9800 0.2713 0.078 Uiso 0.332(11) 1 calc PR C 2
C42B C 0.430(3) 1.029(2) 0.2183(17) 0.0646(9) Uani 0.332(11) 1 d PD C 2
H42E H 0.4258 1.0833 0.1868 0.097 Uiso 0.332(11) 1 calc PR C 2
H42D H 0.4994 1.0089 0.1982 0.097 Uiso 0.332(11) 1 calc PR C 2
H42F H 0.4376 1.0284 0.2609 0.097 Uiso 0.332(11) 1 calc PR C 2
C43 C 0.1630(12) 0.8433(11) 0.2907(9) 0.0646(9) Uani 0.627(12) 1 d PD C 1
H43B H 0.1189 0.8701 0.2568 0.078 Uiso 0.627(12) 1 calc PR C 1
H43A H 0.1462 0.7859 0.3062 0.078 Uiso 0.627(12) 1 calc PR C 1
C44 C 0.1192(15) 0.8629(12) 0.3495(8) 0.0646(9) Uani 0.627(12) 1 d PD C 1
H44C H 0.1041 0.9181 0.3333 0.097 Uiso 0.627(12) 1 calc PR C 1
H44B H 0.1794 0.8541 0.3745 0.097 Uiso 0.627(12) 1 calc PR C 1
H44A H 0.0453 0.8293 0.3796 0.097 Uiso 0.627(12) 1 calc PR C 1
C43B C 0.1620(16) 0.8771(18) 0.2780(13) 0.0646(9) Uani 0.373(12) 1 d PD C 2
H43D H 0.1497 0.9219 0.2903 0.078 Uiso 0.373(12) 1 calc PR C 2
H43C H 0.1273 0.8871 0.2398 0.078 Uiso 0.373(12) 1 calc PR C 2
C44B C 0.099(2) 0.8043(15) 0.3367(13) 0.0646(9) Uani 0.373(12) 1 d PD C 2
H44D H 0.1024 0.7610 0.3229 0.097 Uiso 0.373(12) 1 calc PR C 2
H44E H 0.0162 0.8120 0.3529 0.097 Uiso 0.373(12) 1 calc PR C 2
H44F H 0.1382 0.7915 0.3732 0.097 Uiso 0.373(12) 1 calc PR C 2
C45 C 0.3165(15) 0.8095(10) 0.2013(8) 0.0646(9) Uani 0.675(11) 1 d PD C 1
H45A H 0.2809 0.7552 0.2332 0.078 Uiso 0.675(11) 1 calc PR C 1
H45B H 0.2666 0.8321 0.1698 0.078 Uiso 0.675(11) 1 calc PR C 1
C46 C 0.4434(14) 0.8074(10) 0.1604(8) 0.0646(9) Uani 0.675(11) 1 d PD C 1
H46A H 0.4392 0.7986 0.1210 0.097 Uiso 0.675(11) 1 calc PR C 1
H46B H 0.4804 0.7646 0.1893 0.097 Uiso 0.675(11) 1 calc PR C 1
H46C H 0.4911 0.8575 0.1450 0.097 Uiso 0.675(11) 1 calc PR C 1
C45B C 0.379(3) 0.8975(18) 0.1598(10) 0.0646(9) Uani 0.325(11) 1 d PD C 2
H45C H 0.3300 0.9313 0.1316 0.078 Uiso 0.325(11) 1 calc PR C 2
H45D H 0.4631 0.9213 0.1418 0.078 Uiso 0.325(11) 1 calc PR C 2
C46B C 0.366(3) 0.812(2) 0.1699(17) 0.0646(9) Uani 0.325(11) 1 d PD C 2
H46D H 0.4130 0.8076 0.1291 0.097 Uiso 0.325(11) 1 calc PR C 2
H46E H 0.2817 0.7952 0.1782 0.097 Uiso 0.325(11) 1 calc PR C 2
H46F H 0.3937 0.7785 0.2089 0.097 Uiso 0.325(11) 1 calc PR C 2
C51 C 0.6621(9) 1.0665(5) 0.3388(5) 0.049(3) Uani 1 1 d . . .
H51B H 0.7192 1.1126 0.3258 0.059 Uiso 1 1 calc R . .
H51A H 0.6058 1.0836 0.3106 0.059 Uiso 1 1 calc R . .
C52 C 0.5923(9) 1.0368(6) 0.4148(6) 0.066(3) Uani 1 1 d . . .
H52C H 0.5419 1.0765 0.4208 0.099 Uiso 1 1 calc R . .
H52B H 0.6486 1.0273 0.4423 0.099 Uiso 1 1 calc R . .
H52A H 0.5424 0.9878 0.4292 0.099 Uiso 1 1 calc R . .
C53 C 0.8454(8) 0.9669(5) 0.3752(5) 0.043(3) Uani 1 1 d . . .
H53B H 0.7983 0.9422 0.4233 0.051 Uiso 1 1 calc R . .
H53A H 0.8945 0.9272 0.3665 0.051 Uiso 1 1 calc R . .
C54 C 0.9305(9) 1.0370(5) 0.3646(5) 0.053(3) Uani 1 1 d . . .
H54A H 0.9685 1.0673 0.3160 0.080 Uiso 1 1 calc R . .
H54B H 0.9917 1.0169 0.3883 0.080 Uiso 1 1 calc R . .
H54C H 0.8848 1.0709 0.3828 0.080 Uiso 1 1 calc R . .
C55 C 0.8348(11) 1.0473(7) 0.2359(6) 0.084(3) Uani 1 1 d . . .
H55A H 0.7832 1.0681 0.2051 0.101 Uiso 1 1 calc R . .
H55B H 0.8809 1.0926 0.2340 0.101 Uiso 1 1 calc R . .
C56 C 0.9205(10) 0.9966(6) 0.2120(6) 0.084(3) Uani 1 1 d . . .
H56B H 0.9593 1.0254 0.1634 0.126 Uiso 1 1 calc R . .
H56A H 0.8761 0.9478 0.2204 0.126 Uiso 1 1 calc R . .
H56C H 0.9809 0.9840 0.2370 0.126 Uiso 1 1 calc R . .
C71 C 0.8209(10) 0.8320(7) 0.1081(6) 0.0837(11) Uani 1 1 d . . .
H71B H 0.8849 0.8511 0.0656 0.126 Uiso 1 1 calc R . .
H71C H 0.8030 0.8750 0.1217 0.126 Uiso 1 1 calc R . .
H71A H 0.7495 0.8128 0.1015 0.126 Uiso 1 1 calc R . .
C72 C 0.9433(10) 0.6852(7) 0.1347(6) 0.0837(11) Uani 1 1 d . . .
H72B H 0.9508 0.6345 0.1703 0.126 Uiso 1 1 calc R . .
H72C H 1.0226 0.7105 0.1051 0.126 Uiso 1 1 calc R . .
H72A H 0.8950 0.6768 0.1079 0.126 Uiso 1 1 calc R . .
C73 C 0.9724(10) 0.7945(7) 0.2041(6) 0.0837(11) Uani 1 1 d . . .
H73B H 0.9358 0.7861 0.2510 0.126 Uiso 1 1 calc R . .
H73C H 0.9902 0.8510 0.1749 0.126 Uiso 1 1 calc R . .
H73A H 1.0463 0.7694 0.2015 0.126 Uiso 1 1 calc R . .
B2 B 0.4385(9) 0.6110(6) 0.5943(5) 0.031(3) Uani 1 1 d . . .
H2A H 0.4155 0.5723 0.6431 0.037 Uiso 1 1 calc R . .

loop_
_atom_site_aniso_label
_atom_site_aniso_U_11
_atom_site_aniso_U_22
_atom_site_aniso_U_33
_atom_site_aniso_U_23
_atom_site_aniso_U_13
_atom_site_aniso_U_12
Mo1 0.0222(5) 0.0245(5) 0.0232(5) -0.0087(4) -0.0079(4) 0.0002(4)
Fe1 0.0258(8) 0.0333(8) 0.0255(8) -0.0102(6) -0.0078(6) 0.0010(6)
Fe2 0.0304(8) 0.0272(8) 0.0298(8) -0.0064(6) -0.0085(6) -0.0024(6)
Fe3 0.0279(8) 0.0325(8) 0.0261(8) -0.0083(6) -0.0102(6) 0.0031(6)
S1 0.0309(14) 0.0495(16) 0.0353(15) -0.0181(13) -0.0114(12) 0.0102(12)
S2 0.0351(15) 0.0340(14) 0.0258(14) -0.0038(11) -0.0095(12) -0.0003(11)
S3 0.0276(14) 0.0265(13) 0.0276(13) -0.0074(11) -0.0068(11) 0.0030(11)
S4 0.0228(13) 0.0347(14) 0.0295(14) -0.0109(11) -0.0091(11) 0.0019(11)
S5 0.0279(13) 0.0316(14) 0.0267(13) -0.0115(11) -0.0078(11) -0.0004(11)
P2 0.058(2) 0.0516(18) 0.092(2) -0.0330(17) -0.0073(17) -0.0020(15)
P3 0.0422(17) 0.0625(19) 0.071(2) -0.0295(16) -0.0340(16) 0.0155(14)
Si1 0.0563(19) 0.0585(19) 0.059(2) -0.0307(16) -0.0184(16) 0.0056(15)
N1 0.025(4) 0.019(4) 0.027(4) -0.009(3) -0.008(4) -0.002(3)
N2 0.032(4) 0.021(4) 0.017(4) -0.011(3) -0.012(3) 0.006(3)
N3 0.015(4) 0.025(4) 0.021(4) -0.010(3) 0.003(3) -0.005(3)
N4 0.027(4) 0.019(4) 0.030(5) -0.012(4) -0.006(4) 0.007(3)
N5 0.030(4) 0.019(4) 0.019(4) -0.012(3) -0.008(3) 0.006(3)
N6 0.026(4) 0.022(4) 0.028(4) -0.013(4) -0.011(4) 0.003(3)
C1 0.032(6) 0.018(5) 0.037(6) -0.010(4) -0.016(5) 0.004(4)
C2 0.035(6) 0.019(5) 0.028(5) -0.006(4) -0.005(5) -0.003(4)
C3 0.033(6) 0.037(6) 0.020(5) -0.017(5) -0.009(4) 0.008(5)
C4 0.019(5) 0.044(6) 0.020(5) -0.021(5) -0.007(4) 0.004(4)
C5 0.021(5) 0.033(6) 0.041(6) -0.018(5) -0.013(5) 0.003(4)
C6 0.019(5) 0.028(5) 0.043(6) -0.016(5) -0.008(5) -0.003(4)
C7 0.032(5) 0.014(5) 0.021(5) -0.007(4) -0.004(4) 0.000(4)
C8 0.024(5) 0.026(5) 0.046(6) -0.024(5) -0.013(5) 0.009(4)
C9 0.045(6) 0.025(5) 0.022(5) -0.013(4) -0.011(5) -0.001(5)
C21 0.058(2) 0.0516(18) 0.092(2) -0.0330(17) -0.0073(17) -0.0020(15)
C22 0.058(2) 0.0516(18) 0.092(2) -0.0330(17) -0.0073(17) -0.0020(15)
C21B 0.058(2) 0.0516(18) 0.092(2) -0.0330(17) -0.0073(17) -0.0020(15)
C22B 0.058(2) 0.0516(18) 0.092(2) -0.0330(17) -0.0073(17) -0.0020(15)
C23 0.058(2) 0.0516(18) 0.092(2) -0.0330(17) -0.0073(17) -0.0020(15)
C24 0.058(2) 0.0516(18) 0.092(2) -0.0330(17) -0.0073(17) -0.0020(15)
C23B 0.058(2) 0.0516(18) 0.092(2) -0.0330(17) -0.0073(17) -0.0020(15)
C24B 0.058(2) 0.0516(18) 0.092(2) -0.0330(17) -0.0073(17) -0.0020(15)
C25 0.058(2) 0.0516(18) 0.092(2) -0.0330(17) -0.0073(17) -0.0020(15)
C26 0.058(2) 0.0516(18) 0.092(2) -0.0330(17) -0.0073(17) -0.0020(15)
C31B 0.0422(17) 0.0625(19) 0.071(2) -0.0295(16) -0.0340(16) 0.0155(14)
C32B 0.0422(17) 0.0625(19) 0.071(2) -0.0295(16) -0.0340(16) 0.0155(14)
C31 0.0422(17) 0.0625(19) 0.071(2) -0.0295(16) -0.0340(16) 0.0155(14)
C32 0.0422(17) 0.0625(19) 0.071(2) -0.0295(16) -0.0340(16) 0.0155(14)
C33 0.0422(17) 0.0625(19) 0.071(2) -0.0295(16) -0.0340(16) 0.0155(14)
C34 0.0422(17) 0.0625(19) 0.071(2) -0.0295(16) -0.0340(16) 0.0155(14)
C33B 0.0422(17) 0.0625(19) 0.071(2) -0.0295(16) -0.0340(16) 0.0155(14)
C34B 0.0422(17) 0.0625(19) 0.071(2) -0.0295(16) -0.0340(16) 0.0155(14)
C35 0.0422(17) 0.0625(19) 0.071(2) -0.0295(16) -0.0340(16) 0.0155(14)
C36 0.0422(17) 0.0625(19) 0.071(2) -0.0295(16) -0.0340(16) 0.0155(14)
C35B 0.0422(17) 0.0625(19) 0.071(2) -0.0295(16) -0.0340(16) 0.0155(14)
C36B 0.0422(17) 0.0625(19) 0.071(2) -0.0295(16) -0.0340(16) 0.0155(14)
C61 0.0563(19) 0.0585(19) 0.059(2) -0.0307(16) -0.0184(16) 0.0056(15)
C62 0.0563(19) 0.0585(19) 0.059(2) -0.0307(16) -0.0184(16) 0.0056(15)
C63 0.0563(19) 0.0585(19) 0.059(2) -0.0307(16) -0.0184(16) 0.0056(15)
B1 0.017(6) 0.040(7) 0.017(5) -0.015(5) -0.003(4) -0.002(5)
Mo2 0.0233(5) 0.0211(4) 0.0290(5) -0.0117(4) -0.0120(4) 0.0052(4)
Fe11 0.0350(9) 0.0362(9) 0.0354(8) -0.0193(7) -0.0123(7) 0.0116(7)
Fe12 0.0328(8) 0.0250(7) 0.0303(8) -0.0120(6) -0.0155(7) 0.0048(6)
Fe13 0.0275(8) 0.0285(8) 0.0323(8) -0.0122(6) -0.0109(6) -0.0004(6)
S11 0.064(2) 0.070(2) 0.083(2) -0.056(2) -0.0155(19) 0.0158(17)
S12 0.0283(13) 0.0233(13) 0.0349(14) -0.0147(11) -0.0125(11) 0.0035(10)
S13 0.0383(15) 0.0289(14) 0.0382(15) -0.0184(12) -0.0197(12) 0.0050(11)
S14 0.0404(16) 0.0385(15) 0.0321(14) -0.0139(12) -0.0104(12) -0.0016(12)
S15 0.0220(13) 0.0381(15) 0.0354(14) -0.0176(12) -0.0103(11) 0.0048(11)
P4 0.0521(19) 0.098(2) 0.0440(17) -0.0256(17) -0.0217(15) 0.0271(18)
P5 0.0428(16) 0.0310(15) 0.0386(16) -0.0128(12) -0.0160(13) -0.0031(12)
Si11 0.072(2) 0.121(3) 0.074(2) -0.054(2) -0.026(2) 0.023(2)
N11 0.022(4) 0.020(4) 0.019(4) -0.013(3) -0.007(3) 0.007(3)
N12 0.016(4) 0.028(4) 0.034(5) -0.021(4) -0.013(4) 0.005(3)
N13 0.019(4) 0.016(4) 0.039(5) -0.015(4) -0.013(4) 0.005(3)
N14 0.015(4) 0.022(4) 0.036(5) -0.017(4) -0.010(3) 0.001(3)
N15 0.032(5) 0.027(5) 0.032(5) -0.016(4) -0.013(4) 0.004(4)
N16 0.020(4) 0.028(4) 0.031(5) -0.015(4) -0.008(4) 0.000(3)
C10 0.018(5) 0.033(6) 0.039(6) -0.017(5) -0.006(5) -0.001(4)
C11 0.022(5) 0.029(5) 0.054(7) -0.028(5) -0.009(5) -0.004(4)
C12 0.042(6) 0.018(5) 0.047(6) -0.019(5) -0.026(5) 0.009(5)
C13 0.037(6) 0.026(5) 0.042(6) -0.021(5) -0.023(5) 0.013(4)
C14 0.025(5) 0.030(5) 0.037(6) -0.020(5) -0.013(5) 0.000(4)
C15 0.019(5) 0.029(5) 0.036(6) -0.015(4) -0.018(4) 0.012(4)
C16 0.024(5) 0.014(5) 0.037(6) -0.004(4) -0.015(5) 0.002(4)
C17 0.026(5) 0.022(5) 0.053(7) -0.018(5) -0.026(5) 0.006(4)
C18 0.016(5) 0.032(6) 0.045(6) -0.028(5) -0.011(4) 0.007(4)
C41 0.0521(19) 0.098(2) 0.0440(17) -0.0256(17) -0.0217(15) 0.0271(18)
C42 0.0521(19) 0.098(2) 0.0440(17) -0.0256(17) -0.0217(15) 0.0271(18)
C41B 0.0521(19) 0.098(2) 0.0440(17) -0.0256(17) -0.0217(15) 0.0271(18)
C42B 0.0521(19) 0.098(2) 0.0440(17) -0.0256(17) -0.0217(15) 0.0271(18)
C43 0.0521(19) 0.098(2) 0.0440(17) -0.0256(17) -0.0217(15) 0.0271(18)
C44 0.0521(19) 0.098(2) 0.0440(17) -0.0256(17) -0.0217(15) 0.0271(18)
C43B 0.0521(19) 0.098(2) 0.0440(17) -0.0256(17) -0.0217(15) 0.0271(18)
C44B 0.0521(19) 0.098(2) 0.0440(17) -0.0256(17) -0.0217(15) 0.0271(18)
C45 0.0521(19) 0.098(2) 0.0440(17) -0.0256(17) -0.0217(15) 0.0271(18)
C46 0.0521(19) 0.098(2) 0.0440(17) -0.0256(17) -0.0217(15) 0.0271(18)
C45B 0.0521(19) 0.098(2) 0.0440(17) -0.0256(17) -0.0217(15) 0.0271(18)
C46B 0.0521(19) 0.098(2) 0.0440(17) -0.0256(17) -0.0217(15) 0.0271(18)
C51 0.050(7) 0.040(6) 0.048(7) -0.014(5) -0.005(6) -0.003(5)
C52 0.066(8) 0.045(7) 0.103(10) -0.038(7) -0.037(8) -0.002(6)
C53 0.048(7) 0.041(6) 0.048(6) -0.021(5) -0.023(5) 0.002(5)
C54 0.059(8) 0.034(6) 0.063(8) -0.012(6) -0.024(6) 0.004(5)
C55 0.082(8) 0.074(7) 0.078(7) -0.028(5) 0.001(6) -0.023(5)
C56 0.082(8) 0.074(7) 0.078(7) -0.028(5) 0.001(6) -0.023(5)
C71 0.072(2) 0.121(3) 0.074(2) -0.054(2) -0.026(2) 0.023(2)
C72 0.072(2) 0.121(3) 0.074(2) -0.054(2) -0.026(2) 0.023(2)
C73 0.072(2) 0.121(3) 0.074(2) -0.054(2) -0.026(2) 0.023(2)
B2 0.034(7) 0.021(6) 0.036(7) -0.010(5) -0.011(6) -0.001(5)

loop_
_atom_type_symbol
_atom_type_description
_atom_type_scat_dispersion_real
_atom_type_scat_dispersion_imag
_atom_type_scat_source
C C 0.0033 0.0016 'International Tables Vol C Tables 4.2.6.8 and 6.1.1.4'
H H 0.0000 0.0000 'International Tables Vol C Tables 4.2.6.8 and 6.1.1.4'
S S 0.1246 0.1234 'International Tables Vol C Tables 4.2.6.8 and 6.1.1.4'
Fe Fe 0.3463 0.8444 'International Tables Vol C Tables 4.2.6.8 and 6.1.1.4'
Mo Mo -1.6832 0.6857 'International Tables Vol C Tables 4.2.6.8 and 6.1.1.4'
P P 0.1023 0.0942 'International Tables Vol C Tables 4.2.6.8 and 6.1.1.4'
N N 0.0061 0.0033 'International Tables Vol C Tables 4.2.6.8 and 6.1.1.4'
B B 0.0013 0.0007 'International Tables Vol C Tables 4.2.6.8 and 6.1.1.4'
Si Si 0.0817 0.0704 'International Tables Vol C Tables 4.2.6.8 and 6.1.1.4'

loop_
_geom_angle_atom_site_label_1
_geom_angle_atom_site_label_2
_geom_angle_atom_site_label_3
_geom_angle
N6 Mo1 N4 79.8(2)
N6 Mo1 N2 81.5(2)
N4 Mo1 N2 81.5(2)
N6 Mo1 S4 163.79(18)
N4 Mo1 S4 87.80(18)
N2 Mo1 S4 86.34(18)
N6 Mo1 S5 86.32(18)
N4 Mo1 S5 163.10(18)
N2 Mo1 S5 86.97(17)
S4 Mo1 S5 103.81(8)
N6 Mo1 S3 87.31(18)
N4 Mo1 S3 87.58(17)
N2 Mo1 S3 165.56(18)
S4 Mo1 S3 102.71(8)
S5 Mo1 S3 101.49(8)
N6 Mo1 Fe2 139.30(17)
N4 Mo1 Fe2 98.99(17)
N2 Mo1 Fe2 138.94(18)
S4 Mo1 Fe2 52.83(6)
S5 Mo1 Fe2 97.82(7)
S3 Mo1 Fe2 52.11(6)
N6 Mo1 Fe3 96.36(18)
N4 Mo1 Fe3 139.35(17)
N2 Mo1 Fe3 138.44(16)
S4 Mo1 Fe3 99.85(7)
S5 Mo1 Fe3 51.55(6)
S3 Mo1 Fe3 51.77(6)
Fe2 Mo1 Fe3 58.31(4)
N6 Mo1 Fe1 138.61(17)
N4 Mo1 Fe1 141.03(18)
N2 Mo1 Fe1 96.06(17)
S4 Mo1 Fe1 53.28(6)
S5 Mo1 Fe1 52.32(6)
S3 Mo1 Fe1 98.37(7)
Fe2 Mo1 Fe1 58.24(4)
Fe3 Mo1 Fe1 58.80(4)
S5 Fe1 S1 117.61(10)
S5 Fe1 S4 109.14(9)
S1 Fe1 S4 105.17(10)
S5 Fe1 S2 101.30(9)
S1 Fe1 S2 116.98(10)
S4 Fe1 S2 106.07(9)
S5 Fe1 Fe2 101.92(8)
S1 Fe1 Fe2 140.23(9)
S4 Fe1 Fe2 54.09(7)
S2 Fe1 Fe2 54.51(7)
S5 Fe1 Fe3 53.00(7)
S1 Fe1 Fe3 151.97(9)
S4 Fe1 Fe3 102.79(8)
S2 Fe1 Fe3 51.75(7)
Fe2 Fe1 Fe3 59.46(5)
S5 Fe1 Mo1 55.75(6)
S1 Fe1 Mo1 141.14(8)
S4 Fe1 Mo1 55.36(7)
S2 Fe1 Mo1 101.42(8)
Fe2 Fe1 Mo1 60.06(4)
Fe3 Fe1 Mo1 60.43(4)
S3 Fe2 S4 111.21(9)
S3 Fe2 S2 102.53(10)
S4 Fe2 S2 109.21(10)
S3 Fe2 P2 120.30(11)
S4 Fe2 P2 110.53(11)
S2 Fe2 P2 101.82(11)
S3 Fe2 Fe3 54.30(7)
S4 Fe2 Fe3 105.28(8)
S2 Fe2 Fe3 52.77(7)
P2 Fe2 Fe3 141.83(11)
S3 Fe2 Fe1 105.25(8)
S4 Fe2 Fe1 55.58(7)
S2 Fe2 Fe1 56.32(7)
P2 Fe2 Fe1 133.44(10)
Fe3 Fe2 Fe1 61.02(5)
S3 Fe2 Mo1 57.40(6)
S4 Fe2 Mo1 56.42(6)
S2 Fe2 Mo1 104.10(8)
P2 Fe2 Mo1 153.74(11)
Fe3 Fe2 Mo1 61.50(4)
Fe1 Fe2 Mo1 61.71(4)
S2 Fe3 S5 106.83(10)
S2 Fe3 S3 105.10(10)
S5 Fe3 S3 110.80(9)
S2 Fe3 P3 113.41(11)
S5 Fe3 P3 107.51(10)
S3 Fe3 P3 113.05(11)
S2 Fe3 Fe2 55.75(7)
S5 Fe3 Fe2 102.95(8)
S3 Fe3 Fe2 54.11(7)
P3 Fe3 Fe2 149.53(10)
S2 Fe3 Fe1 56.44(7)
S5 Fe3 Fe1 54.22(7)
S3 Fe3 Fe1 103.83(8)
P3 Fe3 Fe1 143.02(10)
Fe2 Fe3 Fe1 59.52(5)
S2 Fe3 Mo1 105.44(8)
S5 Fe3 Mo1 56.19(6)
S3 Fe3 Mo1 56.79(6)
P3 Fe3 Mo1 141.04(9)
Fe2 Fe3 Mo1 60.20(4)
Fe1 Fe3 Mo1 60.77(4)
Si1 S1 Fe1 105.43(13)
Fe3 S2 Fe2 71.48(8)
Fe3 S2 Fe1 71.81(8)
Fe2 S2 Fe1 69.17(8)
Fe2 S3 Fe3 71.59(8)
Fe2 S3 Mo1 70.49(7)
Fe3 S3 Mo1 71.44(7)
Fe2 S4 Fe1 70.33(8)
Fe2 S4 Mo1 70.76(7)
Fe1 S4 Mo1 71.36(7)
Fe3 S5 Fe1 72.78(8)
Fe3 S5 Mo1 72.25(7)
Fe1 S5 Mo1 71.93(7)
C25 P2 C21B 111.4(10)
C25 P2 C21 95.0(16)
C21B P2 C21 21.6(12)
C25 P2 C23 79.4(11)
C21B P2 C23 109.8(11)
C21 P2 C23 122.1(16)
C25 P2 C23B 108.5(7)
C21B P2 C23B 86.4(10)
C21 P2 C23B 105.2(18)
C23 P2 C23B 32.1(9)
C25 P2 Fe2 127.6(4)
C21B P2 Fe2 111.0(7)
C21 P2 Fe2 115.4(11)
C23 P2 Fe2 112.7(8)
C23B P2 Fe2 103.4(5)
C33B P3 C35B 109.7(10)
C33B P3 C33 24.4(8)
C35B P3 C33 104.4(14)
C33B P3 C35 106.1(8)
C35B P3 C35 23.6(11)
C33 P3 C35 92.1(11)
C33B P3 C31 106.6(7)
C35B P3 C31 78.5(14)
C33 P3 C31 130.0(10)
C35 P3 C31 101.8(8)
C33B P3 C31B 63.7(11)
C35B P3 C31B 114.0(16)
C33 P3 C31B 87.8(13)
C35 P3 C31B 134.7(11)
C31 P3 C31B 49.0(11)
C33B P3 Fe3 118.1(6)
C35B P3 Fe3 124.1(9)
C33 P3 Fe3 107.2(9)
C35 P3 Fe3 111.1(5)
C31 P3 Fe3 111.6(4)
C31B P3 Fe3 112.1(9)
C62 Si1 C63 106.7(5)
C62 Si1 C61 106.1(5)
C63 Si1 C61 110.6(5)
C62 Si1 S1 115.1(3)
C63 Si1 S1 107.4(3)
C61 Si1 S1 110.9(3)
N2 N1 C1 108.7(7)
N2 N1 B1 120.5(7)
C1 N1 B1 130.5(7)
N1 N2 C3 106.7(6)
N1 N2 Mo1 121.2(5)
C3 N2 Mo1 132.0(5)
C4 N3 N4 109.4(7)
C4 N3 B1 131.0(7)
N4 N3 B1 119.5(7)
C6 N4 N3 105.5(7)
C6 N4 Mo1 132.1(6)
N3 N4 Mo1 122.4(5)
C7 N5 N6 110.3(6)
C7 N5 B1 129.0(7)
N6 N5 B1 120.5(7)
C9 N6 N5 105.2(7)
C9 N6 Mo1 133.0(6)
N5 N6 Mo1 121.7(5)
N1 C1 C2 108.6(8)
C3 C2 C1 104.7(8)
N2 C3 C2 111.2(8)
C5 C4 N3 108.7(8)
C4 C5 C6 104.9(8)
N4 C6 C5 111.4(8)
N5 C7 C8 107.2(7)
C9 C8 C7 105.4(8)
N6 C9 C8 111.9(8)
C22 C21 P2 125(3)
C22B C21B P2 104.5(16)
C24 C23 P2 120.2(18)
C24B C23B P2 117.4(13)
C26 C25 P2 113.1(8)
C32B C31B P3 126(2)
C32 C31 P3 115.4(12)
C34 C33 P3 115.8(19)
C34B C33B P3 110.2(12)
C36 C35 P3 116.6(10)
C36B C35B P3 111.6(18)
N5 B1 N3 109.6(7)
N5 B1 N1 106.7(6)
N3 B1 N1 108.8(7)
N16 Mo2 N12 81.0(2)
N16 Mo2 N14 79.8(2)
N12 Mo2 N14 79.9(2)
N16 Mo2 S13 88.66(18)
N12 Mo2 S13 85.23(17)
N14 Mo2 S13 162.41(18)
N16 Mo2 S15 85.04(18)
N12 Mo2 S15 163.10(18)
N14 Mo2 S15 88.32(17)
S13 Mo2 S15 103.95(9)
N16 Mo2 S12 165.58(19)
N12 Mo2 S12 90.21(17)
N14 Mo2 S12 87.49(17)
S13 Mo2 S12 102.04(8)
S15 Mo2 S12 101.45(8)
N16 Mo2 Fe12 140.65(17)
N12 Mo2 Fe12 99.51(17)
N14 Mo2 Fe12 139.39(17)
S13 Mo2 Fe12 52.51(6)
S15 Mo2 Fe12 97.31(7)
S12 Mo2 Fe12 51.94(6)
N16 Mo2 Fe13 136.57(18)
N12 Mo2 Fe13 141.93(17)
N14 Mo2 Fe13 98.31(17)
S13 Mo2 Fe13 99.19(7)
S15 Mo2 Fe13 51.57(6)
S12 Mo2 Fe13 51.79(6)
Fe12 Mo2 Fe13 57.58(4)
N16 Mo2 Fe11 95.11(19)
N12 Mo2 Fe11 138.19(16)
N14 Mo2 Fe11 140.72(17)
S13 Mo2 Fe11 52.98(7)
S15 Mo2 Fe11 52.39(6)
S12 Mo2 Fe11 99.05(7)
Fe12 Mo2 Fe11 58.46(4)
Fe13 Mo2 Fe11 59.28(4)
S15 Fe11 S13 109.87(10)
S15 Fe11 S11 118.57(11)
S13 Fe11 S11 100.67(11)
S15 Fe11 S14 100.72(10)
S13 Fe11 S14 105.60(10)
S11 Fe11 S14 120.72(12)
S15 Fe11 Fe12 101.61(8)
S13 Fe11 Fe12 53.88(7)
S11 Fe11 Fe12 138.77(10)
S14 Fe11 Fe12 54.38(7)
S15 Fe11 Fe13 52.82(7)
S13 Fe11 Fe13 101.85(8)
S11 Fe11 Fe13 157.47(10)
S14 Fe11 Fe13 51.82(7)
Fe12 Fe11 Fe13 58.54(5)
S15 Fe11 Mo2 56.07(7)
S13 Fe11 Mo2 55.38(7)
S11 Fe11 Mo2 136.28(10)
S14 Fe11 Mo2 101.92(8)
Fe12 Fe11 Mo2 60.39(4)
Fe13 Fe11 Mo2 60.32(4)
S12 Fe12 S13 110.42(9)
S12 Fe12 S14 104.16(9)
S13 Fe12 S14 107.69(10)
S12 Fe12 P4 120.60(11)
S13 Fe12 P4 112.96(12)
S14 Fe12 P4 99.18(11)
S12 Fe12 Fe13 54.69(7)
S13 Fe12 Fe13 105.19(8)
S14 Fe12 Fe13 53.27(7)
P4 Fe12 Fe13 138.82(11)
S12 Fe12 Fe11 105.43(8)
S13 Fe12 Fe11 54.93(7)
S14 Fe12 Fe11 55.52(7)
P4 Fe12 Fe11 132.42(10)
Fe13 Fe12 Fe11 61.55(5)
S12 Fe12 Mo2 57.28(6)
S13 Fe12 Mo2 55.96(6)
S14 Fe12 Mo2 103.42(8)
P4 Fe12 Mo2 157.04(10)
Fe13 Fe12 Mo2 61.55(4)
Fe11 Fe12 Mo2 61.15(4)
S14 Fe13 S15 105.18(10)
S14 Fe13 S12 106.49(10)
S15 Fe13 S12 111.06(10)
S14 Fe13 P5 110.51(10)
S15 Fe13 P5 109.35(10)
S12 Fe13 P5 113.87(10)
S14 Fe13 Fe12 55.92(7)
S15 Fe13 Fe12 103.72(8)
S12 Fe13 Fe12 54.55(7)
P5 Fe13 Fe12 146.76(9)
S14 Fe13 Fe11 55.47(7)
S15 Fe13 Fe11 53.97(7)
S12 Fe13 Fe11 103.96(7)
P5 Fe13 Fe11 142.17(9)
Fe12 Fe13 Fe11 59.91(5)
S14 Fe13 Mo2 104.94(8)
S15 Fe13 Mo2 56.39(7)
S12 Fe13 Mo2 56.95(6)
P5 Fe13 Mo2 144.38(8)
Fe12 Fe13 Mo2 60.87(4)
Fe11 Fe13 Mo2 60.40(4)
Si11 S11 Fe11 105.48(17)
Fe12 S12 Fe13 70.76(8)
Fe12 S12 Mo2 70.79(7)
Fe13 S12 Mo2 71.26(7)
Fe12 S13 Fe11 71.18(8)
Fe12 S13 Mo2 71.53(7)
Fe11 S13 Mo2 71.63(7)
Fe13 S14 Fe12 70.81(8)
Fe13 S14 Fe11 72.71(8)
Fe12 S14 Fe11 70.10(8)
Fe13 S15 Fe11 73.21(8)
Fe13 S15 Mo2 72.04(8)
Fe11 S15 Mo2 71.54(7)
C41 P4 C43 115.2(8)
C41 P4 C43B 97.2(10)
C43 P4 C43B 18.9(12)
C41 P4 C41B 36.0(11)
C43 P4 C41B 96.6(11)
C43B P4 C41B 78.4(14)
C41 P4 C45B 54.0(10)
C43 P4 C45B 120.5(12)
C43B P4 C45B 115.3(14)
C41B P4 C45B 89.9(14)
C41 P4 C45 101.9(7)
C43 P4 C45 90.4(8)
C43B P4 C45 100.0(13)
C41B P4 C45 135.2(12)
C45B P4 C45 49.8(11)
C41 P4 Fe12 115.8(5)
C43 P4 Fe12 118.3(6)
C43B P4 Fe12 127.8(9)
C41B P4 Fe12 104.9(10)
C45B P4 Fe12 116.7(10)
C45 P4 Fe12 110.4(5)
C51 P5 C55 101.1(5)
C51 P5 C53 104.9(4)
C55 P5 C53 105.2(5)
C51 P5 Fe13 117.3(3)
C55 P5 Fe13 114.6(4)
C53 P5 Fe13 112.4(3)
C73 Si11 C71 108.0(6)
C73 Si11 C72 112.1(5)
C71 Si11 C72 106.2(5)
C73 Si11 S11 110.4(4)
C71 Si11 S11 113.8(4)
C72 Si11 S11 106.4(4)
C10 N11 N12 110.3(7)
C10 N11 B2 130.9(7)
N12 N11 B2 118.7(7)
C12 N12 N11 104.4(7)
C12 N12 Mo2 132.9(6)
N11 N12 Mo2 122.7(5)
C13 N13 N14 109.1(6)
C13 N13 B2 131.4(8)
N14 N13 B2 119.5(7)
C15 N14 N13 106.5(7)
C15 N14 Mo2 131.2(6)
N13 N14 Mo2 122.3(5)
C16 N15 N16 111.5(7)
C16 N15 B2 130.0(8)
N16 N15 B2 118.4(7)
C18 N16 N15 105.3(7)
C18 N16 Mo2 130.9(6)
N15 N16 Mo2 123.8(5)
N11 C10 C11 108.9(8)
C10 C11 C12 103.5(8)
N12 C12 C11 112.8(8)
N13 C13 C14 109.2(8)
C13 C14 C15 104.9(7)
N14 C15 C14 110.2(8)
N15 C16 C17 108.4(8)
C16 C17 C18 105.0(8)
N16 C18 C17 109.7(8)
C42 C41 P4 104.5(11)
C42B C41B P4 121(2)
C44 C43 P4 112.9(13)
C44B C43B P4 112.0(18)
C46 C45 P4 111.7(12)
C46B C45B P4 93.1(18)
C52 C51 P5 111.6(7)
C54 C53 P5 116.0(6)
C56 C55 P5 111.1(8)
N13 B2 N11 108.2(7)
N13 B2 N15 109.2(7)
N11 B2 N15 109.9(7)

loop_
_geom_bond_atom_site_label_1
_geom_bond_atom_site_label_2
_geom_bond_distance
Mo1 N6 2.210(7)
Mo1 N4 2.233(7)
Mo1 N2 2.240(6)
Mo1 S4 2.357(2)
Mo1 S5 2.360(2)
Mo1 S3 2.387(2)
Mo1 Fe2 2.6710(15)
Mo1 Fe3 2.7050(15)
Mo1 Fe1 2.7143(16)
Fe1 S5 2.260(3)
Fe1 S1 2.263(3)
Fe1 S4 2.296(2)
Fe1 S2 2.334(3)
Fe1 Fe2 2.6208(18)
Fe1 Fe3 2.6603(19)
Fe2 S3 2.236(3)
Fe2 S4 2.254(3)
Fe2 S2 2.283(3)
Fe2 P2 2.356(3)
Fe2 Fe3 2.6191(18)
Fe3 S2 2.199(3)
Fe3 S5 2.224(3)
Fe3 S3 2.241(3)
Fe3 P3 2.291(3)
S1 Si1 2.127(4)
P2 C25 1.712(11)
P2 C21B 1.847(13)
P2 C21 1.867(18)
P2 C23 1.907(17)
P2 C23B 1.979(15)
P3 C33B 1.789(13)
P3 C35B 1.822(17)
P3 C33 1.856(17)
P3 C35 1.891(12)
P3 C31 1.952(13)
P3 C31B 1.966(19)
Si1 C62 1.832(10)
Si1 C63 1.843(9)
Si1 C61 1.857(9)
N1 N2 1.353(8)
N1 C1 1.376(9)
N1 B1 1.568(11)
N2 C3 1.355(9)
N3 C4 1.341(9)
N3 N4 1.360(8)
N3 B1 1.534(11)
N4 C6 1.312(9)
N5 C7 1.366(9)
N5 N6 1.379(8)
N5 B1 1.514(11)
N6 C9 1.339(10)
C1 C2 1.384(11)
C2 C3 1.376(10)
C4 C5 1.341(11)
C5 C6 1.378(11)
C7 C8 1.390(10)
C8 C9 1.382(11)
C21 C22 1.22(4)
C21B C22B 1.78(4)
C23 C24 1.46(2)
C23B C24B 1.459(17)
C25 C26 1.340(13)
C31B C32B 1.31(2)
C31 C32 1.314(15)
C33 C34 1.48(2)
C33B C34B 1.459(19)
C35 C36 1.569(14)
C35B C36B 1.580(19)
Mo2 N16 2.215(7)
Mo2 N12 2.235(7)
Mo2 N14 2.238(6)
Mo2 S13 2.344(2)
Mo2 S15 2.365(2)
Mo2 S12 2.391(2)
Mo2 Fe12 2.6834(14)
Mo2 Fe13 2.7012(15)
Mo2 Fe11 2.7036(16)
Fe11 S15 2.258(3)
Fe11 S13 2.275(3)
Fe11 S11 2.275(3)
Fe11 S14 2.306(3)
Fe11 Fe12 2.6305(18)
Fe11 Fe13 2.6730(18)
Fe12 S12 2.237(3)
Fe12 S13 2.245(3)
Fe12 S14 2.274(3)
Fe12 P4 2.334(3)
Fe12 Fe13 2.5933(17)
Fe13 S14 2.201(3)
Fe13 S15 2.224(3)
Fe13 S12 2.241(3)
Fe13 P5 2.279(3)
S11 Si11 2.064(5)
P4 C41 1.754(14)
P4 C43 1.768(13)
P4 C43B 1.778(17)
P4 C41B 1.85(2)
P4 C45B 1.86(2)
P4 C45 1.927(15)
P5 C51 1.813(9)
P5 C55 1.824(11)
P5 C53 1.827(9)
Si11 C73 1.848(11)
Si11 C71 1.851(11)
Si11 C72 1.907(11)
N11 C10 1.316(9)
N11 N12 1.372(8)
N11 B2 1.537(11)
N12 C12 1.312(10)
N13 C13 1.348(9)
N13 N14 1.366(8)
N13 B2 1.529(11)
N14 C15 1.356(9)
N15 C16 1.328(9)
N15 N16 1.358(9)
N15 B2 1.544(12)
N16 C18 1.357(9)
C10 C11 1.372(11)
C11 C12 1.375(11)
C13 C14 1.380(10)
C14 C15 1.386(11)
C16 C17 1.372(11)
C17 C18 1.408(11)
C41 C42 1.549(18)
C41B C42B 1.57(2)
C43 C44 1.487(18)
C43B C44B 1.48(2)
C45 C46 1.544(19)
C45B C46B 1.53(2)
C51 C52 1.554(13)
C53 C54 1.556(11)
C55 C56 1.529(14)

loop_
_geom_torsion_atom_site_label_1
_geom_torsion_atom_site_label_2
_geom_torsion_atom_site_label_3
_geom_torsion_atom_site_label_4
_geom_torsion
N6 Mo1 Fe1 S5 -2.6(3)
N4 Mo1 Fe1 S5 165.4(3)
N2 Mo1 Fe1 S5 81.42(18)
S4 Mo1 Fe1 S5 162.25(11)
S3 Mo1 Fe1 S5 -98.09(9)
Fe2 Mo1 Fe1 S5 -132.88(9)
Fe3 Mo1 Fe1 S5 -63.21(8)
N6 Mo1 Fe1 S1 -95.4(3)
N4 Mo1 Fe1 S1 72.6(3)
N2 Mo1 Fe1 S1 -11.4(2)
S4 Mo1 Fe1 S1 69.47(14)
S5 Mo1 Fe1 S1 -92.78(15)
S3 Mo1 Fe1 S1 169.13(13)
Fe2 Mo1 Fe1 S1 134.34(14)
Fe3 Mo1 Fe1 S1 -155.99(14)
N6 Mo1 Fe1 S4 -164.9(3)
N4 Mo1 Fe1 S4 3.1(3)
N2 Mo1 Fe1 S4 -80.83(18)
S5 Mo1 Fe1 S4 -162.25(11)
S3 Mo1 Fe1 S4 99.66(9)
Fe2 Mo1 Fe1 S4 64.87(8)
Fe3 Mo1 Fe1 S4 134.54(9)
N6 Mo1 Fe1 S2 93.4(3)
N4 Mo1 Fe1 S2 -98.6(3)
N2 Mo1 Fe1 S2 177.41(17)
S4 Mo1 Fe1 S2 -101.76(10)
S5 Mo1 Fe1 S2 95.99(10)
S3 Mo1 Fe1 S2 -2.10(9)
Fe2 Mo1 Fe1 S2 -36.89(7)
Fe3 Mo1 Fe1 S2 32.78(7)
N6 Mo1 Fe1 Fe2 130.2(3)
N4 Mo1 Fe1 Fe2 -61.8(3)
N2 Mo1 Fe1 Fe2 -145.70(17)
S4 Mo1 Fe1 Fe2 -64.87(8)
S5 Mo1 Fe1 Fe2 132.88(9)
S3 Mo1 Fe1 Fe2 34.79(7)
Fe3 Mo1 Fe1 Fe2 69.67(5)
N6 Mo1 Fe1 Fe3 60.6(3)
N4 Mo1 Fe1 Fe3 -131.4(3)
N2 Mo1 Fe1 Fe3 144.63(17)
S4 Mo1 Fe1 Fe3 -134.54(9)
S5 Mo1 Fe1 Fe3 63.21(8)
S3 Mo1 Fe1 Fe3 -34.88(7)
Fe2 Mo1 Fe1 Fe3 -69.67(5)
S5 Fe1 Fe2 S3 -0.41(10)
S1 Fe1 Fe2 S3 -174.11(13)
S4 Fe1 Fe2 S3 -105.53(10)
S2 Fe1 Fe2 S3 95.08(10)
Fe3 Fe1 Fe2 S3 32.60(7)
Mo1 Fe1 Fe2 S3 -38.65(7)
S5 Fe1 Fe2 S4 105.12(10)
S1 Fe1 Fe2 S4 -68.58(14)
S2 Fe1 Fe2 S4 -159.39(11)
Fe3 Fe1 Fe2 S4 138.13(9)
Mo1 Fe1 Fe2 S4 66.88(8)
S5 Fe1 Fe2 S2 -95.48(10)
S1 Fe1 Fe2 S2 90.81(15)
S4 Fe1 Fe2 S2 159.39(11)
Fe3 Fe1 Fe2 S2 -62.48(8)
Mo1 Fe1 Fe2 S2 -133.73(9)
S5 Fe1 Fe2 P2 -168.51(15)
S1 Fe1 Fe2 P2 17.8(2)
S4 Fe1 Fe2 P2 86.37(16)
S2 Fe1 Fe2 P2 -73.03(16)
Fe3 Fe1 Fe2 P2 -135.50(15)
Mo1 Fe1 Fe2 P2 153.24(15)
S5 Fe1 Fe2 Fe3 -33.01(7)
S1 Fe1 Fe2 Fe3 153.29(14)
S4 Fe1 Fe2 Fe3 -138.13(9)
S2 Fe1 Fe2 Fe3 62.48(8)
Mo1 Fe1 Fe2 Fe3 -71.25(4)
S5 Fe1 Fe2 Mo1 38.25(7)
S1 Fe1 Fe2 Mo1 -135.46(13)
S4 Fe1 Fe2 Mo1 -66.88(8)
S2 Fe1 Fe2 Mo1 133.73(9)
Fe3 Fe1 Fe2 Mo1 71.25(4)
N6 Mo1 Fe2 S3 5.0(3)
N4 Mo1 Fe2 S3 -79.79(18)
N2 Mo1 Fe2 S3 -167.1(3)
S4 Mo1 Fe2 S3 -160.07(10)
S5 Mo1 Fe2 S3 98.50(9)
Fe3 Mo1 Fe2 S3 63.83(8)
Fe1 Mo1 Fe2 S3 134.33(8)
N6 Mo1 Fe2 S4 165.1(3)
N4 Mo1 Fe2 S4 80.28(18)
N2 Mo1 Fe2 S4 -7.0(3)
S5 Mo1 Fe2 S4 -101.43(9)
S3 Mo1 Fe2 S4 160.07(10)
Fe3 Mo1 Fe2 S4 -136.10(9)
Fe1 Mo1 Fe2 S4 -65.60(8)
N6 Mo1 Fe2 S2 -91.0(3)
N4 Mo1 Fe2 S2 -175.80(18)
N2 Mo1 Fe2 S2 96.9(3)
S4 Mo1 Fe2 S2 103.92(11)
S5 Mo1 Fe2 S2 2.49(10)
S3 Mo1 Fe2 S2 -96.01(10)
Fe3 Mo1 Fe2 S2 -32.18(8)
Fe1 Mo1 Fe2 S2 38.32(8)
N6 Mo1 Fe2 P2 98.3(3)
N4 Mo1 Fe2 P2 13.5(3)
N2 Mo1 Fe2 P2 -73.8(3)
S4 Mo1 Fe2 P2 -66.8(2)
S5 Mo1 Fe2 P2 -168.2(2)
S3 Mo1 Fe2 P2 93.3(2)
Fe3 Mo1 Fe2 P2 157.1(2)
Fe1 Mo1 Fe2 P2 -132.4(2)
N6 Mo1 Fe2 Fe3 -58.8(3)
N4 Mo1 Fe2 Fe3 -143.62(17)
N2 Mo1 Fe2 Fe3 129.1(2)
S4 Mo1 Fe2 Fe3 136.10(9)
S5 Mo1 Fe2 Fe3 34.67(7)
S3 Mo1 Fe2 Fe3 -63.83(8)
Fe1 Mo1 Fe2 Fe3 70.50(5)
N6 Mo1 Fe2 Fe1 -129.3(3)
N4 Mo1 Fe2 Fe1 145.88(17)
N2 Mo1 Fe2 Fe1 58.6(2)
S4 Mo1 Fe2 Fe1 65.60(8)
S5 Mo1 Fe2 Fe1 -35.83(7)
S3 Mo1 Fe2 Fe1 -134.33(8)
Fe3 Mo1 Fe2 Fe1 -70.50(5)
S3 Fe2 Fe3 S2 151.84(11)
S4 Fe2 Fe3 S2 -102.76(11)
P2 Fe2 Fe3 S2 56.61(18)
Fe1 Fe2 Fe3 S2 -67.96(9)
Mo1 Fe2 Fe3 S2 -139.55(9)
S3 Fe2 Fe3 S5 -106.45(10)
S4 Fe2 Fe3 S5 -1.06(11)
S2 Fe2 Fe3 S5 101.71(11)
P2 Fe2 Fe3 S5 158.32(17)
Fe1 Fe2 Fe3 S5 33.75(8)
Mo1 Fe2 Fe3 S5 -37.84(7)
S4 Fe2 Fe3 S3 105.40(10)
S2 Fe2 Fe3 S3 -151.84(11)
P2 Fe2 Fe3 S3 -95.23(18)
Fe1 Fe2 Fe3 S3 140.20(9)
Mo1 Fe2 Fe3 S3 68.61(8)
S3 Fe2 Fe3 P3 73.9(2)
S4 Fe2 Fe3 P3 179.32(19)
S2 Fe2 Fe3 P3 -77.9(2)
P2 Fe2 Fe3 P3 -21.3(3)
Fe1 Fe2 Fe3 P3 -145.9(2)
Mo1 Fe2 Fe3 P3 142.5(2)
S3 Fe2 Fe3 Fe1 -140.20(9)
S4 Fe2 Fe3 Fe1 -34.81(8)
S2 Fe2 Fe3 Fe1 67.96(9)
P2 Fe2 Fe3 Fe1 124.57(17)
Mo1 Fe2 Fe3 Fe1 -71.59(5)
S3 Fe2 Fe3 Mo1 -68.61(8)
S4 Fe2 Fe3 Mo1 36.79(7)
S2 Fe2 Fe3 Mo1 139.55(9)
P2 Fe2 Fe3 Mo1 -163.84(17)
Fe1 Fe2 Fe3 Mo1 71.59(5)
S5 Fe1 Fe3 S2 -155.01(11)
S1 Fe1 Fe3 S2 -75.4(2)
S4 Fe1 Fe3 S2 100.52(10)
Fe2 Fe1 Fe3 S2 66.85(8)
Mo1 Fe1 Fe3 S2 137.49(9)
S1 Fe1 Fe3 S5 79.6(2)
S4 Fe1 Fe3 S5 -104.47(10)
S2 Fe1 Fe3 S5 155.01(11)
Fe2 Fe1 Fe3 S5 -138.14(9)
Mo1 Fe1 Fe3 S5 -67.50(8)
S5 Fe1 Fe3 S3 105.86(10)
S1 Fe1 Fe3 S3 -174.55(18)
S4 Fe1 Fe3 S3 1.39(10)
S2 Fe1 Fe3 S3 -99.13(11)
Fe2 Fe1 Fe3 S3 -32.28(7)
Mo1 Fe1 Fe3 S3 38.36(7)
S5 Fe1 Fe3 P3 -70.09(17)
S1 Fe1 Fe3 P3 9.5(3)
S4 Fe1 Fe3 P3 -174.56(16)
S2 Fe1 Fe3 P3 84.93(17)
Fe2 Fe1 Fe3 P3 151.77(16)
Mo1 Fe1 Fe3 P3 -137.59(16)
S5 Fe1 Fe3 Fe2 138.14(9)
S1 Fe1 Fe3 Fe2 -142.27(19)
S4 Fe1 Fe3 Fe2 33.67(7)
S2 Fe1 Fe3 Fe2 -66.85(8)
Mo1 Fe1 Fe3 Fe2 70.64(4)
S5 Fe1 Fe3 Mo1 67.50(8)
S1 Fe1 Fe3 Mo1 147.09(19)
S4 Fe1 Fe3 Mo1 -36.97(7)
S2 Fe1 Fe3 Mo1 -137.49(9)
Fe2 Fe1 Fe3 Mo1 -70.64(4)
N6 Mo1 Fe3 S2 179.67(18)
N4 Mo1 Fe3 S2 97.9(3)
N2 Mo1 Fe3 S2 -95.9(3)
S4 Mo1 Fe3 S2 -0.31(10)
S5 Mo1 Fe3 S2 -100.18(11)
S3 Mo1 Fe3 S2 98.18(11)
Fe2 Mo1 Fe3 S2 33.81(8)
Fe1 Mo1 Fe3 S2 -35.75(8)
N6 Mo1 Fe3 S5 -80.16(18)
N4 Mo1 Fe3 S5 -161.9(3)
N2 Mo1 Fe3 S5 4.2(3)
S4 Mo1 Fe3 S5 99.87(10)
S3 Mo1 Fe3 S5 -161.64(11)
Fe2 Mo1 Fe3 S5 133.98(9)
Fe1 Mo1 Fe3 S5 64.43(8)
N6 Mo1 Fe3 S3 81.49(18)
N4 Mo1 Fe3 S3 -0.3(3)
N2 Mo1 Fe3 S3 165.9(3)
S4 Mo1 Fe3 S3 -98.49(9)
S5 Mo1 Fe3 S3 161.64(11)
Fe2 Mo1 Fe3 S3 -64.37(8)
Fe1 Mo1 Fe3 S3 -133.93(8)
N6 Mo1 Fe3 P3 -4.8(2)
N4 Mo1 Fe3 P3 -86.6(3)
N2 Mo1 Fe3 P3 79.6(3)
S4 Mo1 Fe3 P3 175.26(15)
S5 Mo1 Fe3 P3 75.39(16)
S3 Mo1 Fe3 P3 -86.25(16)
Fe2 Mo1 Fe3 P3 -150.63(16)
Fe1 Mo1 Fe3 P3 139.82(16)
N6 Mo1 Fe3 Fe2 145.86(17)
N4 Mo1 Fe3 Fe2 64.1(3)
N2 Mo1 Fe3 Fe2 -129.7(3)
S4 Mo1 Fe3 Fe2 -34.11(7)
S5 Mo1 Fe3 Fe2 -133.98(9)
S3 Mo1 Fe3 Fe2 64.37(8)
Fe1 Mo1 Fe3 Fe2 -69.55(5)
N6 Mo1 Fe3 Fe1 -144.59(17)
N4 Mo1 Fe3 Fe1 133.6(3)
N2 Mo1 Fe3 Fe1 -60.2(3)
S4 Mo1 Fe3 Fe1 35.44(7)
S5 Mo1 Fe3 Fe1 -64.43(8)
S3 Mo1 Fe3 Fe1 133.93(8)
Fe2 Mo1 Fe3 Fe1 69.55(5)
S5 Fe1 S1 Si1 52.30(16)
S4 Fe1 S1 Si1 173.97(13)
S2 Fe1 S1 Si1 -68.65(16)
Fe2 Fe1 S1 Si1 -134.66(14)
Fe3 Fe1 S1 Si1 -10.1(3)
Mo1 Fe1 S1 Si1 121.00(14)
S5 Fe3 S2 Fe2 -94.44(9)
S3 Fe3 S2 Fe2 23.33(9)
P3 Fe3 S2 Fe2 147.30(11)
Fe1 Fe3 S2 Fe2 -73.46(7)
Mo1 Fe3 S2 Fe2 -35.74(8)
S5 Fe3 S2 Fe1 -20.98(9)
S3 Fe3 S2 Fe1 96.79(9)
P3 Fe3 S2 Fe1 -139.24(11)
Fe2 Fe3 S2 Fe1 73.46(7)
Mo1 Fe3 S2 Fe1 37.72(7)
S3 Fe2 S2 Fe3 -23.12(9)
S4 Fe2 S2 Fe3 94.91(10)
P2 Fe2 S2 Fe3 -148.19(11)
Fe1 Fe2 S2 Fe3 77.01(7)
Mo1 Fe2 S2 Fe3 36.01(8)
S3 Fe2 S2 Fe1 -100.12(9)
S4 Fe2 S2 Fe1 17.91(9)
P2 Fe2 S2 Fe1 134.81(11)
Fe3 Fe2 S2 Fe1 -77.01(7)
Mo1 Fe2 S2 Fe1 -41.00(7)
S5 Fe1 S2 Fe3 20.12(9)
S1 Fe1 S2 Fe3 149.32(10)
S4 Fe1 S2 Fe3 -93.80(9)
Fe2 Fe1 S2 Fe3 -76.54(7)
Mo1 Fe1 S2 Fe3 -36.84(7)
S5 Fe1 S2 Fe2 96.67(9)
S1 Fe1 S2 Fe2 -134.14(10)
S4 Fe1 S2 Fe2 -17.26(9)
Fe3 Fe1 S2 Fe2 76.54(7)
Mo1 Fe1 S2 Fe2 39.70(7)
S4 Fe2 S3 Fe3 -93.97(9)
S2 Fe2 S3 Fe3 22.64(9)
P2 Fe2 S3 Fe3 134.54(13)
Fe1 Fe2 S3 Fe3 -35.48(7)
Mo1 Fe2 S3 Fe3 -76.23(6)
S4 Fe2 S3 Mo1 -17.73(9)
S2 Fe2 S3 Mo1 98.87(8)
P2 Fe2 S3 Mo1 -149.23(12)
Fe3 Fe2 S3 Mo1 76.23(6)
Fe1 Fe2 S3 Mo1 40.76(7)
S2 Fe3 S3 Fe2 -23.83(9)
S5 Fe3 S3 Fe2 91.21(10)
P3 Fe3 S3 Fe2 -148.03(11)
Fe1 Fe3 S3 Fe2 34.62(7)
Mo1 Fe3 S3 Fe2 74.96(6)
S2 Fe3 S3 Mo1 -98.79(9)
S5 Fe3 S3 Mo1 16.25(9)
P3 Fe3 S3 Mo1 137.01(10)
Fe2 Fe3 S3 Mo1 -74.96(6)
Fe1 Fe3 S3 Mo1 -40.34(6)
N6 Mo1 S3 Fe2 -176.71(18)
N4 Mo1 S3 Fe2 103.36(18)
N2 Mo1 S3 Fe2 144.0(7)
S4 Mo1 S3 Fe2 16.17(8)
S5 Mo1 S3 Fe2 -91.02(8)
Fe3 Mo1 S3 Fe2 -76.44(7)
Fe1 Mo1 S3 Fe2 -37.93(6)
N6 Mo1 S3 Fe3 -100.27(18)
N4 Mo1 S3 Fe3 179.81(18)
N2 Mo1 S3 Fe3 -139.5(7)
S4 Mo1 S3 Fe3 92.61(8)
S5 Mo1 S3 Fe3 -14.58(8)
Fe2 Mo1 S3 Fe3 76.44(7)
Fe1 Mo1 S3 Fe3 38.51(7)
S3 Fe2 S4 Fe1 94.37(10)
S2 Fe2 S4 Fe1 -18.07(10)
P2 Fe2 S4 Fe1 -129.31(12)
Fe3 Fe2 S4 Fe1 37.25(7)
Mo1 Fe2 S4 Fe1 76.43(6)
S3 Fe2 S4 Mo1 17.94(9)
S2 Fe2 S4 Mo1 -94.49(9)
P2 Fe2 S4 Mo1 154.27(11)
Fe3 Fe2 S4 Mo1 -39.18(7)
Fe1 Fe2 S4 Mo1 -76.43(6)
S5 Fe1 S4 Fe2 -91.06(10)
S1 Fe1 S4 Fe2 141.90(9)
S2 Fe1 S4 Fe2 17.35(9)
Fe3 Fe1 S4 Fe2 -36.12(7)
Mo1 Fe1 S4 Fe2 -75.59(6)
S5 Fe1 S4 Mo1 -15.47(9)
S1 Fe1 S4 Mo1 -142.50(9)
S2 Fe1 S4 Mo1 92.94(9)
Fe2 Fe1 S4 Mo1 75.59(6)
Fe3 Fe1 S4 Mo1 39.47(7)
N6 Mo1 S4 Fe2 -143.1(6)
N4 Mo1 S4 Fe2 -103.03(17)
N2 Mo1 S4 Fe2 175.37(17)
S5 Mo1 S4 Fe2 89.40(8)
S3 Mo1 S4 Fe2 -16.01(8)
Fe3 Mo1 S4 Fe2 36.79(7)
Fe1 Mo1 S4 Fe2 75.01(7)
N6 Mo1 S4 Fe1 141.9(6)
N4 Mo1 S4 Fe1 -178.04(18)
N2 Mo1 S4 Fe1 100.35(17)
S5 Mo1 S4 Fe1 14.39(9)
S3 Mo1 S4 Fe1 -91.02(8)
Fe2 Mo1 S4 Fe1 -75.01(7)
Fe3 Mo1 S4 Fe1 -38.23(7)
S2 Fe3 S5 Fe1 21.58(9)
S3 Fe3 S5 Fe1 -92.38(10)
P3 Fe3 S5 Fe1 143.63(11)
Fe2 Fe3 S5 Fe1 -36.17(7)
Mo1 Fe3 S5 Fe1 -76.01(6)
S2 Fe3 S5 Mo1 97.59(9)
S3 Fe3 S5 Mo1 -16.37(9)
P3 Fe3 S5 Mo1 -140.36(10)
Fe2 Fe3 S5 Mo1 39.84(7)
Fe1 Fe3 S5 Mo1 76.01(6)
S1 Fe1 S5 Fe3 -148.57(10)
S4 Fe1 S5 Fe3 91.83(9)
S2 Fe1 S5 Fe3 -19.77(9)
Fe2 Fe1 S5 Fe3 35.97(7)
Mo1 Fe1 S5 Fe3 76.44(7)
S1 Fe1 S5 Mo1 135.00(9)
S4 Fe1 S5 Mo1 15.40(9)
S2 Fe1 S5 Mo1 -96.21(8)
Fe2 Fe1 S5 Mo1 -40.46(7)
Fe3 Fe1 S5 Mo1 -76.44(7)
N6 Mo1 S5 Fe3 101.12(18)
N4 Mo1 S5 Fe3 136.0(6)
N2 Mo1 S5 Fe3 -177.19(19)
S4 Mo1 S5 Fe3 -91.71(8)
S3 Mo1 S5 Fe3 14.62(8)
Fe2 Mo1 S5 Fe3 -38.17(7)
Fe1 Mo1 S5 Fe3 -77.14(7)
N6 Mo1 S5 Fe1 178.26(18)
N4 Mo1 S5 Fe1 -146.9(6)
N2 Mo1 S5 Fe1 -100.05(18)
S4 Mo1 S5 Fe1 -14.57(9)
S3 Mo1 S5 Fe1 91.76(8)
Fe2 Mo1 S5 Fe1 38.97(7)
Fe3 Mo1 S5 Fe1 77.14(7)
S3 Fe2 P2 C25 69.2(5)
S4 Fe2 P2 C25 -62.6(5)
S2 Fe2 P2 C25 -178.5(5)
Fe3 Fe2 P2 C25 138.7(5)
Fe1 Fe2 P2 C25 -124.1(5)
Mo1 Fe2 P2 C25 -7.7(6)
S3 Fe2 P2 C21B -148.6(10)
S4 Fe2 P2 C21B 79.7(10)
S2 Fe2 P2 C21B -36.3(10)
Fe3 Fe2 P2 C21B -79.1(10)
Fe1 Fe2 P2 C21B 18.1(10)
Mo1 Fe2 P2 C21B 134.5(10)
S3 Fe2 P2 C21 -172(2)
S4 Fe2 P2 C21 57(2)
S2 Fe2 P2 C21 -59(2)
Fe3 Fe2 P2 C21 -102(2)
Fe1 Fe2 P2 C21 -5(2)
Mo1 Fe2 P2 C21 111(2)
S3 Fe2 P2 C23 -24.8(11)
S4 Fe2 P2 C23 -156.6(11)
S2 Fe2 P2 C23 87.4(11)
Fe3 Fe2 P2 C23 44.7(12)
Fe1 Fe2 P2 C23 141.9(11)
Mo1 Fe2 P2 C23 -101.8(12)
S3 Fe2 P2 C23B -57.3(7)
S4 Fe2 P2 C23B 171.0(7)
S2 Fe2 P2 C23B 55.0(7)
Fe3 Fe2 P2 C23B 12.2(7)
Fe1 Fe2 P2 C23B 109.4(7)
Mo1 Fe2 P2 C23B -134.2(7)
S2 Fe3 P3 C33B 3.5(7)
S5 Fe3 P3 C33B -114.4(7)
S3 Fe3 P3 C33B 123.0(7)
Fe2 Fe3 P3 C33B 65.2(7)
Fe1 Fe3 P3 C33B -61.3(7)
Mo1 Fe3 P3 C33B -171.9(7)
S2 Fe3 P3 C35B 148.8(15)
S5 Fe3 P3 C35B 30.9(15)
S3 Fe3 P3 C35B -91.7(15)
Fe2 Fe3 P3 C35B -149.5(15)
Fe1 Fe3 P3 C35B 84.0(15)
Mo1 Fe3 P3 C35B -26.6(15)
S2 Fe3 P3 C33 27.2(10)
S5 Fe3 P3 C33 -90.7(10)
S3 Fe3 P3 C33 146.7(10)
Fe2 Fe3 P3 C33 88.9(10)
Fe1 Fe3 P3 C33 -37.6(10)
Mo1 Fe3 P3 C33 -148.2(9)
S2 Fe3 P3 C35 126.4(7)
S5 Fe3 P3 C35 8.5(7)
S3 Fe3 P3 C35 -114.1(7)
Fe2 Fe3 P3 C35 -171.9(7)
Fe1 Fe3 P3 C35 61.6(7)
Mo1 Fe3 P3 C35 -49.0(7)
S2 Fe3 P3 C31 -120.7(5)
S5 Fe3 P3 C31 121.4(5)
S3 Fe3 P3 C31 -1.2(5)
Fe2 Fe3 P3 C31 -58.9(5)
Fe1 Fe3 P3 C31 174.6(5)
Mo1 Fe3 P3 C31 64.0(5)
S2 Fe3 P3 C31B -67.6(11)
S5 Fe3 P3 C31B 174.6(11)
S3 Fe3 P3 C31B 52.0(11)
Fe2 Fe3 P3 C31B -5.8(11)
Fe1 Fe3 P3 C31B -132.3(11)
Mo1 Fe3 P3 C31B 117.1(11)
Fe1 S1 Si1 C62 -54.7(4)
Fe1 S1 Si1 C63 -173.3(3)
Fe1 S1 Si1 C61 65.7(4)
C1 N1 N2 C3 1.5(8)
B1 N1 N2 C3 176.9(7)
C1 N1 N2 Mo1 -177.1(5)
B1 N1 N2 Mo1 -1.8(9)
N6 Mo1 N2 N1 -39.7(5)
N4 Mo1 N2 N1 41.2(5)
S4 Mo1 N2 N1 129.5(5)
S5 Mo1 N2 N1 -126.4(5)
S3 Mo1 N2 N1 0.0(11)
Fe2 Mo1 N2 N1 135.2(5)
Fe3 Mo1 N2 N1 -129.7(5)
Fe1 Mo1 N2 N1 -178.0(5)
N6 Mo1 N2 C3 142.1(7)
N4 Mo1 N2 C3 -137.0(7)
S4 Mo1 N2 C3 -48.7(7)
S5 Mo1 N2 C3 55.3(7)
S3 Mo1 N2 C3 -178.2(5)
Fe2 Mo1 N2 C3 -43.1(8)
Fe3 Mo1 N2 C3 52.0(8)
Fe1 Mo1 N2 C3 3.7(7)
C4 N3 N4 C6 -0.5(9)
B1 N3 N4 C6 177.7(7)
C4 N3 N4 Mo1 178.8(5)
B1 N3 N4 Mo1 -2.9(9)
N6 Mo1 N4 C6 -137.4(8)
N2 Mo1 N4 C6 139.8(8)
S4 Mo1 N4 C6 53.2(7)
S5 Mo1 N4 C6 -172.8(5)
S3 Mo1 N4 C6 -49.7(7)
Fe2 Mo1 N4 C6 1.3(7)
Fe3 Mo1 N4 C6 -49.4(9)
Fe1 Mo1 N4 C6 50.7(8)
N6 Mo1 N4 N3 43.4(6)
N2 Mo1 N4 N3 -39.4(6)
S4 Mo1 N4 N3 -126.0(6)
S5 Mo1 N4 N3 8.0(11)
S3 Mo1 N4 N3 131.1(6)
Fe2 Mo1 N4 N3 -177.9(5)
Fe3 Mo1 N4 N3 131.4(5)
Fe1 Mo1 N4 N3 -128.5(5)
C7 N5 N6 C9 1.1(8)
B1 N5 N6 C9 -173.9(7)
C7 N5 N6 Mo1 178.7(5)
B1 N5 N6 Mo1 3.7(9)
N4 Mo1 N6 C9 133.3(7)
N2 Mo1 N6 C9 -143.9(7)
S4 Mo1 N6 C9 174.1(5)
S5 Mo1 N6 C9 -56.4(7)
S3 Mo1 N6 C9 45.3(7)
Fe2 Mo1 N6 C9 41.3(8)
Fe3 Mo1 N6 C9 -5.8(7)
Fe1 Mo1 N6 C9 -54.3(8)
N4 Mo1 N6 N5 -43.6(5)
N2 Mo1 N6 N5 39.2(5)
S4 Mo1 N6 N5 -2.8(11)
S5 Mo1 N6 N5 126.7(5)
S3 Mo1 N6 N5 -131.6(5)
Fe2 Mo1 N6 N5 -135.6(4)
Fe3 Mo1 N6 N5 177.3(5)
Fe1 Mo1 N6 N5 128.8(5)
N2 N1 C1 C2 -2.6(9)
B1 N1 C1 C2 -177.3(7)
N1 C1 C2 C3 2.6(9)
N1 N2 C3 C2 0.1(9)
Mo1 N2 C3 C2 178.6(5)
C1 C2 C3 N2 -1.7(9)
N4 N3 C4 C5 -0.9(9)
B1 N3 C4 C5 -178.8(8)
N3 C4 C5 C6 1.8(9)
N3 N4 C6 C5 1.7(9)
Mo1 N4 C6 C5 -177.6(5)
C4 C5 C6 N4 -2.3(10)
N6 N5 C7 C8 -1.3(8)
B1 N5 C7 C8 173.2(7)
N5 C7 C8 C9 1.0(9)
N5 N6 C9 C8 -0.4(9)
Mo1 N6 C9 C8 -177.7(5)
C7 C8 C9 N6 -0.4(9)
C25 P2 C21 C22 141(8)
C21B P2 C21 C22 -78(8)
C23 P2 C21 C22 -139(7)
C23B P2 C21 C22 -109(8)
Fe2 P2 C21 C22 5(9)
C25 P2 C21B C22B 76.5(16)
C21 P2 C21B C22B 34(4)
C23 P2 C21B C22B 162.5(16)
C23B P2 C21B C22B -175.1(17)
Fe2 P2 C21B C22B -72.1(19)
C25 P2 C23 C24 84(2)
C21B P2 C23 C24 -26(3)
C21 P2 C23 C24 -6(4)
C23B P2 C23 C24 -71(2)
Fe2 P2 C23 C24 -150(2)
C25 P2 C23B C24B 62.6(17)
C21B P2 C23B C24B -48.8(17)
C21 P2 C23B C24B -38(2)
C23 P2 C23B C24B 89(2)
Fe2 P2 C23B C24B -159.6(14)
C21B P2 C25 C26 -98.7(12)
C21 P2 C25 C26 -84.2(18)
C23 P2 C25 C26 154.1(12)
C23B P2 C25 C26 167.9(10)
Fe2 P2 C25 C26 43.4(11)
C33B P3 C31B C32B -158(4)
C35B P3 C31B C32B 101(3)
C33 P3 C31B C32B -154(3)
C35 P3 C31B C32B 115(3)
C31 P3 C31B C32B 54(3)
Fe3 P3 C31B C32B -46(4)
C33B P3 C31 C32 -65.9(14)
C35B P3 C31 C32 -173.2(15)
C33 P3 C31 C32 -74.0(18)
C35 P3 C31 C32 -176.9(12)
C31B P3 C31 C32 -36.6(15)
Fe3 P3 C31 C32 64.5(13)
C33B P3 C33 C34 -172(5)
C35B P3 C33 C34 -66(2)
C35 P3 C33 C34 -46(2)
C31 P3 C33 C34 -153.4(17)
C31B P3 C33 C34 179(2)
Fe3 P3 C33 C34 67(2)
C35B P3 C33B C34B -88.5(18)
C33 P3 C33B C34B -7(3)
C35 P3 C33B C34B -63.9(13)
C31 P3 C33B C34B -171.9(11)
C31B P3 C33B C34B 163.7(17)
Fe3 P3 C33B C34B 61.5(13)
C33B P3 C35 C36 -50.7(15)
C35B P3 C35 C36 52(2)
C33 P3 C35 C36 -71.0(16)
C31 P3 C35 C36 60.7(14)
C31B P3 C35 C36 18(2)
Fe3 P3 C35 C36 179.7(11)
C33B P3 C35B C36B -23(3)
C33 P3 C35B C36B -47(3)
C35 P3 C35B C36B -108(4)
C31 P3 C35B C36B 81(2)
C31B P3 C35B C36B 47(3)
Fe3 P3 C35B C36B -170.3(16)
C7 N5 B1 N3 -117.9(8)
N6 N5 B1 N3 56.1(9)
C7 N5 B1 N1 124.5(8)
N6 N5 B1 N1 -61.5(9)
C4 N3 B1 N5 121.6(9)
N4 N3 B1 N5 -56.2(9)
C4 N3 B1 N1 -122.1(9)
N4 N3 B1 N1 60.1(9)
N2 N1 B1 N5 60.5(9)
C1 N1 B1 N5 -125.3(8)
N2 N1 B1 N3 -57.7(9)
C1 N1 B1 N3 116.5(9)
N16 Mo2 Fe11 S15 -79.72(18)
N12 Mo2 Fe11 S15 -161.9(3)
N14 Mo2 Fe11 S15 0.4(3)
S13 Mo2 Fe11 S15 -164.16(11)
S12 Mo2 Fe11 S15 97.54(9)
Fe12 Mo2 Fe11 S15 131.41(9)
Fe13 Mo2 Fe11 S15 62.94(8)
N16 Mo2 Fe11 S13 84.44(18)
N12 Mo2 Fe11 S13 2.3(3)
N14 Mo2 Fe11 S13 164.5(3)
S15 Mo2 Fe11 S13 164.16(11)
S12 Mo2 Fe11 S13 -98.31(9)
Fe12 Mo2 Fe11 S13 -64.44(8)
Fe13 Mo2 Fe11 S13 -132.91(9)
N16 Mo2 Fe11 S11 17.8(2)
N12 Mo2 Fe11 S11 -64.4(3)
N14 Mo2 Fe11 S11 97.9(3)
S13 Mo2 Fe11 S11 -66.65(15)
S15 Mo2 Fe11 S11 97.50(16)
S12 Mo2 Fe11 S11 -164.96(14)
Fe12 Mo2 Fe11 S11 -131.09(15)
Fe13 Mo2 Fe11 S11 160.44(15)
N16 Mo2 Fe11 S14 -174.71(17)
N12 Mo2 Fe11 S14 103.1(3)
N14 Mo2 Fe11 S14 -94.6(3)
S13 Mo2 Fe11 S14 100.85(10)
S15 Mo2 Fe11 S14 -94.99(10)
S12 Mo2 Fe11 S14 2.54(9)
Fe12 Mo2 Fe11 S14 36.42(7)
Fe13 Mo2 Fe11 S14 -32.05(7)
N16 Mo2 Fe11 Fe12 148.88(17)
N12 Mo2 Fe11 Fe12 66.7(3)
N14 Mo2 Fe11 Fe12 -131.0(3)
S13 Mo2 Fe11 Fe12 64.44(8)
S15 Mo2 Fe11 Fe12 -131.41(9)
S12 Mo2 Fe11 Fe12 -33.87(6)
Fe13 Mo2 Fe11 Fe12 -68.47(5)
N16 Mo2 Fe11 Fe13 -142.66(17)
N12 Mo2 Fe11 Fe13 135.2(3)
N14 Mo2 Fe11 Fe13 -62.6(3)
S13 Mo2 Fe11 Fe13 132.91(9)
S15 Mo2 Fe11 Fe13 -62.94(8)
S12 Mo2 Fe11 Fe13 34.60(6)
Fe12 Mo2 Fe11 Fe13 68.47(5)
S15 Fe11 Fe12 S12 -1.85(11)
S13 Fe11 Fe12 S12 104.38(10)
S11 Fe11 Fe12 S12 165.39(16)
S14 Fe11 Fe12 S12 -96.79(10)
Fe13 Fe11 Fe12 S12 -33.74(7)
Mo2 Fe11 Fe12 S12 37.60(7)
S15 Fe11 Fe12 S13 -106.23(11)
S11 Fe11 Fe12 S13 61.01(17)
S14 Fe11 Fe12 S13 158.82(11)
Fe13 Fe11 Fe12 S13 -138.12(9)
Mo2 Fe11 Fe12 S13 -66.78(8)
S15 Fe11 Fe12 S14 94.95(11)
S13 Fe11 Fe12 S14 -158.82(11)
S11 Fe11 Fe12 S14 -97.81(17)
Fe13 Fe11 Fe12 S14 63.06(8)
Mo2 Fe11 Fe12 S14 134.39(9)
S15 Fe11 Fe12 P4 163.53(15)
S13 Fe11 Fe12 P4 -90.24(16)
S11 Fe11 Fe12 P4 -29.2(2)
S14 Fe11 Fe12 P4 68.58(16)
Fe13 Fe11 Fe12 P4 131.64(15)
Mo2 Fe11 Fe12 P4 -157.02(14)
S15 Fe11 Fe12 Fe13 31.89(8)
S13 Fe11 Fe12 Fe13 138.12(9)
S11 Fe11 Fe12 Fe13 -160.87(16)
S14 Fe11 Fe12 Fe13 -63.06(8)
Mo2 Fe11 Fe12 Fe13 71.34(4)
S15 Fe11 Fe12 Mo2 -39.45(7)
S13 Fe11 Fe12 Mo2 66.78(8)
S11 Fe11 Fe12 Mo2 127.79(16)
S14 Fe11 Fe12 Mo2 -134.39(9)
Fe13 Fe11 Fe12 Mo2 -71.34(4)
N16 Mo2 Fe12 S12 170.1(3)
N12 Mo2 Fe12 S12 82.74(17)
N14 Mo2 Fe12 S12 -2.9(3)
S13 Mo2 Fe12 S12 159.15(11)
S15 Mo2 Fe12 S12 -98.84(9)
Fe13 Mo2 Fe12 S12 -64.32(8)
Fe11 Mo2 Fe12 S12 -135.65(8)
N16 Mo2 Fe12 S13 10.9(3)
N12 Mo2 Fe12 S13 -76.42(18)
N14 Mo2 Fe12 S13 -162.0(3)
S15 Mo2 Fe12 S13 102.00(10)
S12 Mo2 Fe12 S13 -159.15(11)
Fe13 Mo2 Fe12 S13 136.52(9)
Fe11 Mo2 Fe12 S13 65.20(9)
N16 Mo2 Fe12 S14 -91.6(3)
N12 Mo2 Fe12 S14 -178.89(17)
N14 Mo2 Fe12 S14 95.5(3)
S13 Mo2 Fe12 S14 -102.47(11)
S15 Mo2 Fe12 S14 -0.47(10)
S12 Mo2 Fe12 S14 98.38(10)
Fe13 Mo2 Fe12 S14 34.05(8)
Fe11 Mo2 Fe12 S14 -37.27(8)
N16 Mo2 Fe12 P4 78.1(4)
N12 Mo2 Fe12 P4 -9.2(3)
N14 Mo2 Fe12 P4 -94.8(4)
S13 Mo2 Fe12 P4 67.2(3)
S15 Mo2 Fe12 P4 169.2(3)
S12 Mo2 Fe12 P4 -92.0(3)
Fe13 Mo2 Fe12 P4 -156.3(3)
Fe11 Mo2 Fe12 P4 132.4(3)
N16 Mo2 Fe12 Fe13 -125.6(3)
N12 Mo2 Fe12 Fe13 147.06(17)
N14 Mo2 Fe12 Fe13 61.5(3)
S13 Mo2 Fe12 Fe13 -136.52(9)
S15 Mo2 Fe12 Fe13 -34.52(7)
S12 Mo2 Fe12 Fe13 64.32(8)
Fe11 Mo2 Fe12 Fe13 -71.32(5)
N16 Mo2 Fe12 Fe11 -54.3(3)
N12 Mo2 Fe12 Fe11 -141.62(16)
N14 Mo2 Fe12 Fe11 132.8(3)
S13 Mo2 Fe12 Fe11 -65.20(8)
S15 Mo2 Fe12 Fe11 36.80(7)
S12 Mo2 Fe12 Fe11 135.65(8)
Fe13 Mo2 Fe12 Fe11 71.32(5)
S12 Fe12 Fe13 S14 -154.51(11)
S13 Fe12 Fe13 S14 100.97(11)
P4 Fe12 Fe13 S14 -56.59(16)
Fe11 Fe12 Fe13 S14 66.49(9)
Mo2 Fe12 Fe13 S14 137.19(9)
S12 Fe12 Fe13 S15 106.27(10)
S13 Fe12 Fe13 S15 1.75(11)
S14 Fe12 Fe13 S15 -99.22(11)
P4 Fe12 Fe13 S15 -155.81(15)
Fe11 Fe12 Fe13 S15 -32.73(8)
Mo2 Fe12 Fe13 S15 37.97(7)
S13 Fe12 Fe13 S12 -104.52(11)
S14 Fe12 Fe13 S12 154.51(11)
P4 Fe12 Fe13 S12 97.92(16)
Fe11 Fe12 Fe13 S12 -139.00(9)
Mo2 Fe12 Fe13 S12 -68.31(8)
S12 Fe12 Fe13 P5 -79.61(18)
S13 Fe12 Fe13 P5 175.87(17)
S14 Fe12 Fe13 P5 74.90(18)
P4 Fe12 Fe13 P5 18.3(2)
Fe11 Fe12 Fe13 P5 141.38(17)
Mo2 Fe12 Fe13 P5 -147.92(17)
S12 Fe12 Fe13 Fe11 139.00(9)
S13 Fe12 Fe13 Fe11 34.48(8)
S14 Fe12 Fe13 Fe11 -66.49(9)
P4 Fe12 Fe13 Fe11 -123.08(16)
Mo2 Fe12 Fe13 Fe11 70.70(5)
S12 Fe12 Fe13 Mo2 68.31(8)
S13 Fe12 Fe13 Mo2 -36.21(8)
S14 Fe12 Fe13 Mo2 -137.19(9)
P4 Fe12 Fe13 Mo2 166.22(15)
Fe11 Fe12 Fe13 Mo2 -70.70(5)
S15 Fe11 Fe13 S14 153.30(12)
S13 Fe11 Fe13 S14 -100.64(11)
S11 Fe11 Fe13 S14 78.5(3)
Fe12 Fe11 Fe13 S14 -67.20(9)
Mo2 Fe11 Fe13 S14 -138.66(9)
S13 Fe11 Fe13 S15 106.06(11)
S11 Fe11 Fe13 S15 -74.8(3)
S14 Fe11 Fe13 S15 -153.30(12)
Fe12 Fe11 Fe13 S15 139.50(9)
Mo2 Fe11 Fe13 S15 68.04(8)
S15 Fe11 Fe13 S12 -106.09(11)
S13 Fe11 Fe13 S12 -0.03(10)
S11 Fe11 Fe13 S12 179.1(3)
S14 Fe11 Fe13 S12 100.61(11)
Fe12 Fe11 Fe13 S12 33.41(7)
Mo2 Fe11 Fe13 S12 -38.05(7)
S15 Fe11 Fe13 P5 74.41(16)
S13 Fe11 Fe13 P5 -179.53(14)
S11 Fe11 Fe13 P5 -0.4(3)
S14 Fe11 Fe13 P5 -78.89(16)
Fe12 Fe11 Fe13 P5 -146.09(15)
Mo2 Fe11 Fe13 P5 142.45(14)
S15 Fe11 Fe13 Fe12 -139.50(9)
S13 Fe11 Fe13 Fe12 -33.44(7)
S11 Fe11 Fe13 Fe12 145.7(3)
S14 Fe11 Fe13 Fe12 67.20(9)
Mo2 Fe11 Fe13 Fe12 -71.46(5)
S15 Fe11 Fe13 Mo2 -68.04(8)
S13 Fe11 Fe13 Mo2 38.02(7)
S11 Fe11 Fe13 Mo2 -142.9(3)
S14 Fe11 Fe13 Mo2 138.66(9)
Fe12 Fe11 Fe13 Mo2 71.46(5)
N16 Mo2 Fe13 S14 95.8(3)
N12 Mo2 Fe13 S14 -96.1(3)
N14 Mo2 Fe13 S14 179.67(18)
S13 Mo2 Fe13 S14 -2.05(10)
S15 Mo2 Fe13 S14 98.51(11)
S12 Mo2 Fe13 S14 -100.19(11)
Fe12 Mo2 Fe13 S14 -35.63(8)
Fe11 Mo2 Fe13 S14 34.28(8)
N16 Mo2 Fe13 S15 -2.7(3)
N12 Mo2 Fe13 S15 165.4(3)
N14 Mo2 Fe13 S15 81.16(18)
S13 Mo2 Fe13 S15 -100.57(10)
S12 Mo2 Fe13 S15 161.30(10)
Fe12 Mo2 Fe13 S15 -134.15(9)
Fe11 Mo2 Fe13 S15 -64.24(8)
N16 Mo2 Fe13 S12 -164.0(3)
N12 Mo2 Fe13 S12 4.1(3)
N14 Mo2 Fe13 S12 -80.14(18)
S13 Mo2 Fe13 S12 98.14(9)
S15 Mo2 Fe13 S12 -161.30(10)
Fe12 Mo2 Fe13 S12 64.56(8)
Fe11 Mo2 Fe13 S12 134.47(8)
N16 Mo2 Fe13 P5 -78.6(3)
N12 Mo2 Fe13 P5 89.6(3)
N14 Mo2 Fe13 P5 5.3(2)
S13 Mo2 Fe13 P5 -176.41(16)
S15 Mo2 Fe13 P5 -75.84(16)
S12 Mo2 Fe13 P5 85.45(17)
Fe12 Mo2 Fe13 P5 150.01(16)
Fe11 Mo2 Fe13 P5 -140.08(16)
N16 Mo2 Fe13 Fe12 131.4(3)
N12 Mo2 Fe13 Fe12 -60.4(3)
N14 Mo2 Fe13 Fe12 -144.70(17)
S13 Mo2 Fe13 Fe12 33.58(7)
S15 Mo2 Fe13 Fe12 134.15(9)
S12 Mo2 Fe13 Fe12 -64.56(8)
Fe11 Mo2 Fe13 Fe12 69.91(5)
N16 Mo2 Fe13 Fe11 61.5(3)
N12 Mo2 Fe13 Fe11 -130.3(3)
N14 Mo2 Fe13 Fe11 145.39(17)
S13 Mo2 Fe13 Fe11 -36.33(7)
S15 Mo2 Fe13 Fe11 64.24(8)
S12 Mo2 Fe13 Fe11 -134.47(8)
Fe12 Mo2 Fe13 Fe11 -69.91(5)
S15 Fe11 S11 Si11 -84.52(19)
S13 Fe11 S11 Si11 155.71(16)
S14 Fe11 S11 Si11 40.2(2)
Fe12 Fe11 S11 Si11 109.74(18)
Fe13 Fe11 S11 Si11 -23.4(4)
Mo2 Fe11 S11 Si11 -154.03(14)
S13 Fe12 S12 Fe13 94.53(10)
S14 Fe12 S12 Fe13 -20.84(9)
P4 Fe12 S12 Fe13 -130.74(12)
Fe11 Fe12 S12 Fe13 36.75(8)
Mo2 Fe12 S12 Fe13 76.19(6)
S13 Fe12 S12 Mo2 18.34(9)
S14 Fe12 S12 Mo2 -97.03(9)
P4 Fe12 S12 Mo2 153.07(12)
Fe13 Fe12 S12 Mo2 -76.19(6)
Fe11 Fe12 S12 Mo2 -39.44(7)
S14 Fe13 S12 Fe12 21.82(10)
S15 Fe13 S12 Fe12 -92.17(9)
P5 Fe13 S12 Fe12 143.87(10)
Fe11 Fe13 S12 Fe12 -35.79(7)
Mo2 Fe13 S12 Fe12 -75.54(6)
S14 Fe13 S12 Mo2 97.36(9)
S15 Fe13 S12 Mo2 -16.63(9)
P5 Fe13 S12 Mo2 -140.59(9)
Fe12 Fe13 S12 Mo2 75.54(6)
Fe11 Fe13 S12 Mo2 39.75(7)
N16 Mo2 S12 Fe12 -153.9(7)
N12 Mo2 S12 Fe12 -101.95(17)
N14 Mo2 S12 Fe12 178.14(17)
S13 Mo2 S12 Fe12 -16.78(9)
S15 Mo2 S12 Fe12 90.36(8)
Fe13 Mo2 S12 Fe12 75.51(7)
Fe11 Mo2 S12 Fe12 37.11(7)
N16 Mo2 S12 Fe13 130.5(7)
N12 Mo2 S12 Fe13 -177.46(17)
N14 Mo2 S12 Fe13 102.63(17)
S13 Mo2 S12 Fe13 -92.29(8)
S15 Mo2 S12 Fe13 14.85(8)
Fe12 Mo2 S12 Fe13 -75.51(7)
Fe11 Mo2 S12 Fe13 -38.41(6)
S12 Fe12 S13 Fe11 -94.91(10)
S14 Fe12 S13 Fe11 18.22(10)
P4 Fe12 S13 Fe11 126.70(11)
Fe13 Fe12 S13 Fe11 -37.46(8)
Mo2 Fe12 S13 Fe11 -76.28(6)
S12 Fe12 S13 Mo2 -18.63(10)
S14 Fe12 S13 Mo2 94.50(9)
P4 Fe12 S13 Mo2 -157.02(10)
Fe13 Fe12 S13 Mo2 38.82(7)
Fe11 Fe12 S13 Mo2 76.28(6)
S15 Fe11 S13 Fe12 90.08(10)
S11 Fe11 S13 Fe12 -144.08(11)
S14 Fe11 S13 Fe12 -17.75(9)
Fe13 Fe11 S13 Fe12 35.58(7)
Mo2 Fe11 S13 Fe12 76.14(6)
S15 Fe11 S13 Mo2 13.94(10)
S11 Fe11 S13 Mo2 139.78(10)
S14 Fe11 S13 Mo2 -93.89(9)
Fe12 Fe11 S13 Mo2 -76.14(6)
Fe13 Fe11 S13 Mo2 -40.56(7)
N16 Mo2 S13 Fe12 -173.10(19)
N12 Mo2 S13 Fe12 105.84(18)
N14 Mo2 S13 Fe12 138.3(6)
S15 Mo2 S13 Fe12 -88.55(9)
S12 Mo2 S13 Fe12 16.65(9)
Fe13 Mo2 S13 Fe12 -36.04(7)
Fe11 Mo2 S13 Fe12 -75.68(7)
N16 Mo2 S13 Fe11 -97.43(18)
N12 Mo2 S13 Fe11 -178.48(18)
N14 Mo2 S13 Fe11 -146.0(6)
S15 Mo2 S13 Fe11 -12.88(9)
S12 Mo2 S13 Fe11 92.32(8)
Fe12 Mo2 S13 Fe11 75.68(7)
Fe13 Mo2 S13 Fe11 39.63(7)
S15 Fe13 S14 Fe12 96.50(9)
S12 Fe13 S14 Fe12 -21.45(9)
P5 Fe13 S14 Fe12 -145.60(10)
Fe11 Fe13 S14 Fe12 74.38(7)
Mo2 Fe13 S14 Fe12 37.91(7)
S15 Fe13 S14 Fe11 22.12(10)
S12 Fe13 S14 Fe11 -95.83(9)
P5 Fe13 S14 Fe11 140.02(10)
Fe12 Fe13 S14 Fe11 -74.38(7)
Mo2 Fe13 S14 Fe11 -36.47(8)
S12 Fe12 S14 Fe13 21.24(9)
S13 Fe12 S14 Fe13 -96.04(9)
P4 Fe12 S14 Fe13 146.17(11)
Fe11 Fe12 S14 Fe13 -77.95(7)
Mo2 Fe12 S14 Fe13 -37.90(8)
S12 Fe12 S14 Fe11 99.19(9)
S13 Fe12 S14 Fe11 -18.08(9)
P4 Fe12 S14 Fe11 -135.88(11)
Fe13 Fe12 S14 Fe11 77.95(7)
Mo2 Fe12 S14 Fe11 40.05(7)
S15 Fe11 S14 Fe13 -21.36(9)
S13 Fe11 S14 Fe13 92.96(10)
S11 Fe11 S14 Fe13 -154.10(12)
Fe12 Fe11 S14 Fe13 75.32(7)
Mo2 Fe11 S14 Fe13 35.91(7)
S15 Fe11 S14 Fe12 -96.69(9)
S13 Fe11 S14 Fe12 17.64(9)
S11 Fe11 S14 Fe12 130.57(12)
Fe13 Fe11 S14 Fe12 -75.32(7)
Mo2 Fe11 S14 Fe12 -39.41(7)
S14 Fe13 S15 Fe11 -22.55(10)
S12 Fe13 S15 Fe11 92.26(9)
P5 Fe13 S15 Fe11 -141.24(10)
Fe12 Fe13 S15 Fe11 35.35(8)
Mo2 Fe13 S15 Fe11 75.53(7)
S14 Fe13 S15 Mo2 -98.08(9)
S12 Fe13 S15 Mo2 16.74(9)
P5 Fe13 S15 Mo2 143.23(9)
Fe12 Fe13 S15 Mo2 -40.18(7)
Fe11 Fe13 S15 Mo2 -75.53(7)
S13 Fe11 S15 Fe13 -90.00(10)
S11 Fe11 S15 Fe13 155.10(12)
S14 Fe11 S15 Fe13 21.07(9)
Fe12 Fe11 S15 Fe13 -34.44(8)
Mo2 Fe11 S15 Fe13 -76.18(7)
S13 Fe11 S15 Mo2 -13.82(10)
S11 Fe11 S15 Mo2 -128.72(12)
S14 Fe11 S15 Mo2 97.25(9)
Fe12 Fe11 S15 Mo2 41.74(7)
Fe13 Fe11 S15 Mo2 76.18(7)
N16 Mo2 S15 Fe13 178.12(18)
N12 Mo2 S15 Fe13 -147.7(6)
N14 Mo2 S15 Fe13 -102.00(17)
S13 Mo2 S15 Fe13 90.75(9)
S12 Mo2 S15 Fe13 -14.90(8)
Fe12 Mo2 S15 Fe13 37.64(7)
Fe11 Mo2 S15 Fe13 77.77(7)
N16 Mo2 S15 Fe11 100.35(18)
N12 Mo2 S15 Fe11 134.5(6)
N14 Mo2 S15 Fe11 -179.76(18)
S13 Mo2 S15 Fe11 12.98(9)
S12 Mo2 S15 Fe11 -92.66(8)
Fe12 Mo2 S15 Fe11 -40.13(7)
Fe13 Mo2 S15 Fe11 -77.77(7)
S12 Fe12 P4 C41 78.2(6)
S13 Fe12 P4 C41 -148.2(6)
S14 Fe12 P4 C41 -34.4(6)
Fe13 Fe12 P4 C41 8.3(7)
Fe11 Fe12 P4 C41 -85.4(6)
Mo2 Fe12 P4 C41 155.8(6)
S12 Fe12 P4 C43 -64.8(8)
S13 Fe12 P4 C43 68.9(8)
S14 Fe12 P4 C43 -177.3(7)
Fe13 Fe12 P4 C43 -134.7(7)
Fe11 Fe12 P4 C43 131.7(7)
Mo2 Fe12 P4 C43 12.9(8)
S12 Fe12 P4 C43B -45.3(15)
S13 Fe12 P4 C43B 88.4(15)
S14 Fe12 P4 C43B -157.8(15)
Fe13 Fe12 P4 C43B -115.2(15)
Fe11 Fe12 P4 C43B 151.1(14)
Mo2 Fe12 P4 C43B 32.4(15)
S12 Fe12 P4 C41B 41.4(11)
S13 Fe12 P4 C41B 175.1(11)
S14 Fe12 P4 C41B -71.1(11)
Fe13 Fe12 P4 C41B -28.5(11)
Fe11 Fe12 P4 C41B -122.2(11)
Mo2 Fe12 P4 C41B 119.1(11)
S12 Fe12 P4 C45B 139.0(11)
S13 Fe12 P4 C45B -87.3(11)
S14 Fe12 P4 C45B 26.4(11)
Fe13 Fe12 P4 C45B 69.1(11)
Fe11 Fe12 P4 C45B -24.6(11)
Mo2 Fe12 P4 C45B -143.4(11)
S12 Fe12 P4 C45 -166.7(5)
S13 Fe12 P4 C45 -33.0(6)
S14 Fe12 P4 C45 80.7(5)
Fe13 Fe12 P4 C45 123.4(5)
Fe11 Fe12 P4 C45 29.7(6)
Mo2 Fe12 P4 C45 -89.1(6)
S14 Fe13 P5 C51 101.8(4)
S15 Fe13 P5 C51 -142.9(4)
S12 Fe13 P5 C51 -18.0(4)
Fe12 Fe13 P5 C51 43.2(4)
Fe11 Fe13 P5 C51 161.5(4)
Mo2 Fe13 P5 C51 -84.0(4)
S14 Fe13 P5 C55 -16.6(5)
S15 Fe13 P5 C55 98.8(5)
S12 Fe13 P5 C55 -136.4(5)
Fe12 Fe13 P5 C55 -75.2(5)
Fe11 Fe13 P5 C55 43.1(5)
Mo2 Fe13 P5 C55 157.6(5)
S14 Fe13 P5 C53 -136.6(4)
S15 Fe13 P5 C53 -21.2(4)
S12 Fe13 P5 C53 103.6(4)
Fe12 Fe13 P5 C53 164.8(3)
Fe11 Fe13 P5 C53 -76.9(4)
Mo2 Fe13 P5 C53 37.6(4)
Fe11 S11 Si11 C73 56.7(5)
Fe11 S11 Si11 C71 -64.9(4)
Fe11 S11 Si11 C72 178.6(4)
C10 N11 N12 C12 0.2(8)
B2 N11 N12 C12 179.3(7)
C10 N11 N12 Mo2 -178.9(5)
B2 N11 N12 Mo2 0.3(9)
N16 Mo2 N12 C12 -139.1(7)
N14 Mo2 N12 C12 139.8(7)
S13 Mo2 N12 C12 -49.7(7)
S15 Mo2 N12 C12 -173.5(5)
S12 Mo2 N12 C12 52.4(7)
Fe12 Mo2 N12 C12 1.1(7)
Fe13 Mo2 N12 C12 49.2(8)
Fe11 Mo2 N12 C12 -51.5(8)
N16 Mo2 N12 N11 39.7(5)
N14 Mo2 N12 N11 -41.5(5)
S13 Mo2 N12 N11 129.1(5)
S15 Mo2 N12 N11 5.2(10)
S12 Mo2 N12 N11 -128.9(5)
Fe12 Mo2 N12 N11 179.8(5)
Fe13 Mo2 N12 N11 -132.1(5)
Fe11 Mo2 N12 N11 127.2(5)
C13 N13 N14 C15 -3.4(8)
B2 N13 N14 C15 179.7(7)
C13 N13 N14 Mo2 178.2(5)
B2 N13 N14 Mo2 1.3(9)
N16 Mo2 N14 C15 140.2(7)
N12 Mo2 N14 C15 -137.3(7)
S13 Mo2 N14 C15 -170.2(5)
S15 Mo2 N14 C15 54.9(7)
S12 Mo2 N14 C15 -46.6(7)
Fe12 Mo2 N14 C15 -44.3(8)
Fe13 Mo2 N14 C15 4.2(7)
Fe11 Mo2 N14 C15 54.7(8)
N16 Mo2 N14 N13 -41.9(5)
N12 Mo2 N14 N13 40.7(5)
S13 Mo2 N14 N13 7.8(10)
S15 Mo2 N14 N13 -127.1(5)
S12 Mo2 N14 N13 131.3(5)
Fe12 Mo2 N14 N13 133.6(5)
Fe13 Mo2 N14 N13 -177.9(5)
Fe11 Mo2 N14 N13 -127.4(5)
C16 N15 N16 C18 -0.3(8)
B2 N15 N16 C18 178.7(7)
C16 N15 N16 Mo2 179.9(5)
B2 N15 N16 Mo2 -1.1(9)
N12 Mo2 N16 C18 140.8(7)
N14 Mo2 N16 C18 -137.9(7)
S13 Mo2 N16 C18 55.5(6)
S15 Mo2 N16 C18 -48.7(6)
S12 Mo2 N16 C18 -166.2(5)
Fe12 Mo2 N16 C18 46.8(8)
Fe13 Mo2 N16 C18 -46.5(7)
Fe11 Mo2 N16 C18 2.8(7)
N12 Mo2 N16 N15 -39.4(6)
N14 Mo2 N16 N15 41.9(6)
S13 Mo2 N16 N15 -124.8(6)
S15 Mo2 N16 N15 131.1(6)
S12 Mo2 N16 N15 13.5(11)
Fe12 Mo2 N16 N15 -133.4(5)
Fe13 Mo2 N16 N15 133.2(5)
Fe11 Mo2 N16 N15 -177.4(5)
N12 N11 C10 C11 0.0(9)
B2 N11 C10 C11 -179.0(8)
N11 C10 C11 C12 -0.1(9)
N11 N12 C12 C11 -0.3(9)
Mo2 N12 C12 C11 178.6(5)
C10 C11 C12 N12 0.2(9)
N14 N13 C13 C14 3.1(9)
B2 N13 C13 C14 179.5(8)
N13 C13 C14 C15 -1.5(9)
N13 N14 C15 C14 2.5(9)
Mo2 N14 C15 C14 -179.3(5)
C13 C14 C15 N14 -0.7(9)
N16 N15 C16 C17 0.3(9)
B2 N15 C16 C17 -178.5(8)
N15 C16 C17 C18 -0.2(9)
N15 N16 C18 C17 0.2(8)
Mo2 N16 C18 C17 180.0(5)
C16 C17 C18 N16 0.0(9)
C43 P4 C41 C42 79.8(13)
C43B P4 C41 C42 74.1(16)
C41B P4 C41 C42 15.4(17)
C45B P4 C41 C42 -169.7(19)
C45 P4 C41 C42 176.0(11)
Fe12 P4 C41 C42 -64.2(11)
C41 P4 C41B C42B -75(3)
C43 P4 C41B C42B 160(3)
C43B P4 C41B C42B 165(3)
C45B P4 C41B C42B -79(3)
C45 P4 C41B C42B -103(3)
Fe12 P4 C41B C42B 39(3)
C41 P4 C43 C44 -89.4(15)
C43B P4 C43 C44 -72(4)
C41B P4 C43 C44 -57.2(18)
C45B P4 C43 C44 -151.0(16)
C45 P4 C43 C44 167.2(15)
Fe12 P4 C43 C44 53.7(16)
C41 P4 C43B C44B -178(2)
C43 P4 C43B C44B 18(3)
C41B P4 C43B C44B -147(3)
C45B P4 C43B C44B 129(2)
C45 P4 C43B C44B 79(3)
Fe12 P4 C43B C44B -47(3)
C41 P4 C45 C46 69.8(13)
C43 P4 C45 C46 -174.3(13)
C43B P4 C45 C46 169.4(13)
C41B P4 C45 C46 86.0(18)
C45B P4 C45 C46 54.6(15)
Fe12 P4 C45 C46 -53.8(12)
C41 P4 C45B C46B -174(3)
C43 P4 C45B C46B -74(2)
C43B P4 C45B C46B -94(2)
C41B P4 C45B C46B -171(2)
C45 P4 C45B C46B -13.0(16)
Fe12 P4 C45B C46B 82(2)
C55 P5 C51 C52 -169.7(7)
C53 P5 C51 C52 -60.6(8)
Fe13 P5 C51 C52 64.9(8)
C51 P5 C53 C54 -55.5(8)
C55 P5 C53 C54 50.7(9)
Fe13 P5 C53 C54 176.0(6)
C51 P5 C55 C56 175.2(8)
C53 P5 C55 C56 66.2(9)
Fe13 P5 C55 C56 -57.7(10)
C13 N13 B2 N11 122.7(9)
N14 N13 B2 N11 -61.2(10)
C13 N13 B2 N15 -117.7(9)
N14 N13 B2 N15 58.3(9)
C10 N11 B2 N13 -121.0(9)
N12 N11 B2 N13 60.1(9)
C10 N11 B2 N15 119.9(9)
N12 N11 B2 N15 -59.0(9)
C16 N15 B2 N13 120.2(9)
N16 N15 B2 N13 -58.6(9)
C16 N15 B2 N11 -121.3(9)
N16 N15 B2 N11 59.9(9)
